data_7102051
loop_
_publ_author_name
'Elschenbroich, Christoph'
'Lu, Feng'
'Burghaus, Olav'
'Pietzonka, Clemens'
'Harms, Klaus'

_publ_section_title
;
 Trans-dichloro-tris([5]trovacenyl)stannate(iv), electro- and
 magneto-communication across a Cl-Sn-Cl backbone.
;
_journal_issue 30
_journal_name_full 'Chemical communications (Cambridge, England)'
_journal_page_first 3201
_journal_page_last 3203
_journal_paper_doi 10.1039/b703349d
_journal_year 2007
_chemical_formula_moiety '2(C48 H57 Cl2 Li O3 Sn V3), C4 H8 O'
_chemical_formula_sum 'C100 H122 Cl4 Li2 O7 Sn2 V6'
_chemical_formula_weight 2134.68
_chemical_name_systematic
;

?

;
_space_group_IT_number 2
_symmetry_cell_setting triclinic
_symmetry_space_group_name_Hall '-P 1'
_symmetry_space_group_name_H-M 'P -1'
_atom_sites_solution_hydrogens geom
_atom_sites_solution_primary direct
_atom_sites_solution_secondary difmap
_audit_creation_method SHELXL-97
_cell_angle_alpha 72.608(12)
_cell_angle_beta 70.347(9)
_cell_angle_gamma 85.839(12)
_cell_formula_units_Z 1
_cell_length_a 11.6792(13)
_cell_length_b 13.139(2)
_cell_length_c 17.1370(19)
_cell_measurement_reflns_used 0
_cell_measurement_temperature 193(2)
_cell_measurement_theta_max 0
_cell_measurement_theta_min 0
_cell_volume 2362.2(6)
_computing_cell_refinement 'STOE XAREA'
_computing_data_collection 'STOE XAREA'
_computing_data_reduction 'STOE XAREA'
_computing_molecular_graphics 'DIAMOND 3.1'
_computing_publication_material 'WinGX publication routines (Farrugia, 1999)'
_computing_structure_refinement 'SHELXL-97 (Sheldrick, 1997)'
_computing_structure_solution SIR-92
_diffrn_ambient_temperature 193(2)
_diffrn_measured_fraction_theta_full 0.991
_diffrn_measured_fraction_theta_max 0.991
_diffrn_measurement_device_type 'STOE IPDS2'
_diffrn_measurement_method 'imaging plate, area detector'
_diffrn_radiation_monochromator graphite
_diffrn_radiation_source 'fine-focus sealed tube'
_diffrn_radiation_type MoK\a
_diffrn_radiation_wavelength 0.71073
_diffrn_reflns_av_R_equivalents 0.0354
_diffrn_reflns_av_sigmaI/netI 0.0301
_diffrn_reflns_limit_h_max 13
_diffrn_reflns_limit_h_min -13
_diffrn_reflns_limit_k_max 15
_diffrn_reflns_limit_k_min -15
_diffrn_reflns_limit_l_max 20
_diffrn_reflns_limit_l_min -20
_diffrn_reflns_number 21714
_diffrn_reflns_theta_full 24.93
_diffrn_reflns_theta_max 24.93
_diffrn_reflns_theta_min 1.32
_diffrn_standards_decay_% 0
_exptl_absorpt_coefficient_mu 1.253
_exptl_absorpt_correction_T_max 0.8668
_exptl_absorpt_correction_T_min 0.5725
_exptl_absorpt_correction_type multi-scan
_exptl_absorpt_process_details
;

?

;
_exptl_crystal_colour violet
_exptl_crystal_density_diffrn 1.501
_exptl_crystal_density_method 'not measured'
_exptl_crystal_description prism
_exptl_crystal_F_000 1090
_exptl_crystal_size_max 0.60
_exptl_crystal_size_mid 0.30
_exptl_crystal_size_min 0.12
_refine_diff_density_max 0.540
_refine_diff_density_min -0.399
_refine_diff_density_rms 0.057
_refine_ls_extinction_method none
_refine_ls_goodness_of_fit_ref 1.013
_refine_ls_hydrogen_treatment restr
_refine_ls_matrix_type full
_refine_ls_number_parameters 725
_refine_ls_number_reflns 8186
_refine_ls_number_restraints 1289
_refine_ls_restrained_S_all 0.974
_refine_ls_R_factor_all 0.0300
_refine_ls_R_factor_gt 0.0247
_refine_ls_shift/su_max 0.002
_refine_ls_shift/su_mean 0.000
_refine_ls_structure_factor_coef Fsqd
_refine_ls_weighting_details 'calc w=1/[\s^2^(Fo^2^)+(0.0438P)^2^+0.0000P] where P=(Fo^2^+2Fc^2^)/3'
_refine_ls_weighting_scheme calc
_refine_ls_wR_factor_gt 0.0631
_refine_ls_wR_factor_ref 0.0644
_reflns_number_gt 7058
_reflns_number_total 8186
_reflns_threshold_expression >2\s(I)
_cod_data_source_file b703349d.txt
_cod_data_source_block B703349D
_cod_database_code 7102051

loop_
_symmetry_equiv_pos_as_xyz
'x, y, z'
'-x, -y, -z'

loop_
_atom_site_label
_atom_site_type_symbol
_atom_site_fract_x
_atom_site_fract_y
_atom_site_fract_z
_atom_site_U_iso_or_equiv
_atom_site_adp_type
_atom_site_occupancy
_atom_site_symmetry_multiplicity
_atom_site_calc_flag
_atom_site_refinement_flags
_atom_site_disorder_assembly
_atom_site_disorder_group
Sn1 Sn 0.271244(12) 0.243513(10) 0.821190(9) 0.02461(5) Uani 1 1 d U . .
Cl1 Cl 0.04919(5) 0.20652(5) 0.85516(4) 0.03943(13) Uani 1 1 d U . .
Cl2 Cl 0.51080(5) 0.27834(4) 0.78386(4) 0.03677(13) Uani 1 1 d U . .
V1 V 0.19104(3) 0.12590(3) 1.07277(2) 0.03151(9) Uani 1 1 d U . .
V2 V 0.20086(4) 0.53701(3) 0.71178(3) 0.03731(10) Uani 1 1 d U . .
V3 V 0.40818(3) 0.05315(3) 0.67666(2) 0.03033(9) Uani 1 1 d U . .
C1 C 0.27446(18) 0.12127(16) 0.93445(13) 0.0263(4) Uani 1 1 d U . .
C2 C 0.36623(19) 0.10160(18) 0.97425(14) 0.0314(5) Uani 1 1 d U . .
H2A H 0.4367 0.1455 0.9571 0.038 Uiso 1 1 calc R . .
C3 C 0.3355(2) 0.00623(19) 1.04329(15) 0.0383(5) Uani 1 1 d U . .
H3A H 0.3814 -0.0249 1.0805 0.046 Uiso 1 1 calc R . .
C4 C 0.2251(2) -0.03443(18) 1.04730(15) 0.0393(5) Uani 1 1 d U . .
H4A H 0.1831 -0.0979 1.0878 0.047 Uiso 1 1 calc R . .
C5 C 0.1872(2) 0.03514(17) 0.98091(14) 0.0331(5) Uani 1 1 d U . .
H5A H 0.1154 0.0262 0.9690 0.040 Uiso 1 1 calc R . .
C6 C 0.2329(18) 0.2697(13) 1.0948(13) 0.057(3) Uani 0.491(18) 1 d PDU A 1
H6 H 0.2958 0.3233 1.0704 0.068 Uiso 0.491(18) 1 calc PR A 1
C7 C 0.2478(12) 0.1820(15) 1.1618(11) 0.052(3) Uani 0.491(18) 1 d PDU A 1
H7 H 0.3200 0.1832 1.1754 0.062 Uiso 0.491(18) 1 calc PR A 1
C8 C 0.1684(11) 0.0930(11) 1.2108(7) 0.044(2) Uani 0.491(18) 1 d PDU A 1
H8 H 0.1923 0.0440 1.2555 0.053 Uiso 0.491(18) 1 calc PR A 1
C9 C 0.0579(10) 0.0655(9) 1.2034(7) 0.045(2) Uani 0.491(18) 1 d PDU A 1
H9 H 0.0185 0.0002 1.2424 0.054 Uiso 0.491(18) 1 calc PR A 1
C10 C 0.0004(6) 0.1250(14) 1.1442(8) 0.049(3) Uani 0.491(18) 1 d PDU A 1
H10 H -0.0730 0.0942 1.1478 0.059 Uiso 0.491(18) 1 calc PR A 1
C11 C 0.0385(14) 0.2258(14) 1.0793(9) 0.052(3) Uani 0.491(18) 1 d PDU A 1
H11 H -0.0131 0.2525 1.0456 0.062 Uiso 0.491(18) 1 calc PR A 1
C12 C 0.1396(18) 0.2894(11) 1.0590(10) 0.053(3) Uani 0.491(18) 1 d PDU A 1
H12 H 0.1465 0.3552 1.0150 0.064 Uiso 0.491(18) 1 calc PR A 1
C6A C 0.1784(14) 0.2991(10) 1.0573(11) 0.044(3) Uani 0.509(18) 1 d PDU A 2
H6A H 0.2125 0.3633 1.0135 0.053 Uiso 0.509(18) 1 calc PR A 2
C7A C 0.2460(16) 0.2542(15) 1.1124(13) 0.052(3) Uani 0.509(18) 1 d PDU A 2
H7A H 0.3179 0.2931 1.1018 0.062 Uiso 0.509(18) 1 calc PR A 2
C8A C 0.2214(16) 0.1587(15) 1.1819(10) 0.061(3) Uani 0.509(18) 1 d PDU A 2
H8A H 0.2793 0.1406 1.2113 0.073 Uiso 0.509(18) 1 calc PR A 2
C9A C 0.1207(18) 0.0874(10) 1.2124(6) 0.065(4) Uani 0.509(18) 1 d PDU A 2
H9A H 0.1185 0.0277 1.2608 0.077 Uiso 0.509(18) 1 calc PR A 2
C10A C 0.0234(13) 0.0926(8) 1.1810(9) 0.063(3) Uani 0.509(18) 1 d PDU A 2
H10A H -0.0350 0.0354 1.2105 0.075 Uiso 0.509(18) 1 calc PR A 2
C11A C -0.0004(7) 0.1721(11) 1.1106(10) 0.052(3) Uani 0.509(18) 1 d PDU A 2
H11A H -0.0720 0.1608 1.0993 0.062 Uiso 0.509(18) 1 calc PR A 2
C12A C 0.0693(12) 0.2640(10) 1.0567(8) 0.044(3) Uani 0.509(18) 1 d PDU A 2
H12A H 0.0382 0.3085 1.0140 0.052 Uiso 0.509(18) 1 calc PR A 2
C13 C 0.2426(2) 0.40629(17) 0.81885(14) 0.0317(5) Uani 1 1 d U . .
C14 C 0.3313(2) 0.49001(18) 0.78802(17) 0.0417(6) Uani 1 1 d U . .
H14A H 0.4162 0.4845 0.7612 0.050 Uiso 1 1 calc R . .
C15 C 0.2717(3) 0.5830(2) 0.8041(2) 0.0555(7) Uani 1 1 d U . .
H15A H 0.3097 0.6508 0.7895 0.067 Uiso 1 1 calc R . .
C16 C 0.1481(3) 0.5583(2) 0.84469(19) 0.0552(7) Uani 1 1 d U . .
H16A H 0.0872 0.6061 0.8631 0.066 Uiso 1 1 calc R . .
C17 C 0.1288(2) 0.4500(2) 0.85390(15) 0.0412(5) Uani 1 1 d U . .
H17A H 0.0524 0.4125 0.8793 0.049 Uiso 1 1 calc R . .
C18 C 0.1719(6) 0.4505(3) 0.6302(3) 0.0868(12) Uani 1 1 d U . .
H18A H 0.1673 0.3782 0.6312 0.104 Uiso 1 1 calc R . .
C19 C 0.2830(4) 0.4963(4) 0.5912(2) 0.0824(11) Uani 1 1 d U . .
H19A H 0.3454 0.4516 0.5693 0.099 Uiso 1 1 calc R . .
C20 C 0.3195(4) 0.5968(4) 0.5784(2) 0.0862(11) Uani 1 1 d U . .
H20A H 0.4036 0.6130 0.5479 0.103 Uiso 1 1 calc R . .
C21 C 0.2534(6) 0.6786(3) 0.6029(3) 0.0971(14) Uani 1 1 d U . .
H21A H 0.2977 0.7434 0.5875 0.117 Uiso 1 1 calc R . .
C22 C 0.1268(6) 0.6797(3) 0.6483(3) 0.1064(15) Uani 1 1 d U . .
H22A H 0.0964 0.7446 0.6600 0.128 Uiso 1 1 calc R . .
C23 C 0.0407(4) 0.5927(6) 0.6782(3) 0.1080(15) Uani 1 1 d U . .
H23A H -0.0413 0.6057 0.7076 0.130 Uiso 1 1 calc R . .
C24 C 0.0651(5) 0.4904(4) 0.6685(3) 0.0959(14) Uani 1 1 d U . .
H24A H -0.0032 0.4423 0.6922 0.115 Uiso 1 1 calc R . .
C25 C 0.31714(19) 0.20336(16) 0.70308(13) 0.0279(4) Uani 1 1 d U . .
C26 C 0.4238(2) 0.23238(17) 0.62958(14) 0.0343(5) Uani 1 1 d U . .
H26A H 0.4931 0.2701 0.6254 0.041 Uiso 1 1 calc R . .
C27 C 0.4098(2) 0.1956(2) 0.56354(15) 0.0425(6) Uani 1 1 d U . .
H27A H 0.4677 0.2047 0.5074 0.051 Uiso 1 1 calc R . .
C28 C 0.2957(2) 0.1434(2) 0.59544(16) 0.0424(6) Uani 1 1 d U . .
H28A H 0.2628 0.1106 0.5648 0.051 Uiso 1 1 calc R . .
C29 C 0.2383(2) 0.14815(18) 0.68093(15) 0.0341(5) Uani 1 1 d U . .
H29A H 0.1597 0.1192 0.7177 0.041 Uiso 1 1 calc R . .
C30 C 0.434(2) -0.0320(19) 0.8032(12) 0.032(3) Uani 0.43(4) 1 d PDU B 1
H30 H 0.4185 -0.0228 0.8587 0.038 Uiso 0.43(4) 1 calc PR B 1
C31 C 0.5444(19) 0.0116(17) 0.7406(14) 0.035(3) Uani 0.43(4) 1 d PDU B 1
H31 H 0.5921 0.0499 0.7584 0.042 Uiso 0.43(4) 1 calc PR B 1
C32 C 0.5948(18) 0.006(2) 0.6550(15) 0.043(3) Uani 0.43(4) 1 d PDU B 1
H32 H 0.6724 0.0405 0.6230 0.052 Uiso 0.43(4) 1 calc PR B 1
C33 C 0.545(2) -0.043(3) 0.6106(14) 0.048(3) Uani 0.43(4) 1 d PDU B 1
H33 H 0.5954 -0.0413 0.5534 0.058 Uiso 0.43(4) 1 calc PR B 1
C34 C 0.431(3) -0.095(3) 0.6404(16) 0.050(3) Uani 0.43(4) 1 d PDU B 1
H34 H 0.4147 -0.1233 0.6000 0.059 Uiso 0.43(4) 1 calc PR B 1
C35 C 0.337(2) -0.113(3) 0.7209(16) 0.046(3) Uani 0.43(4) 1 d PDU B 1
H35 H 0.2632 -0.1447 0.7260 0.055 Uiso 0.43(4) 1 calc PR B 1
C36 C 0.3410(18) -0.088(2) 0.7954(12) 0.039(3) Uani 0.43(4) 1 d PDU B 1
H36 H 0.2725 -0.1116 0.8463 0.047 Uiso 0.43(4) 1 calc PR B 1
C30A C 0.3634(17) -0.0717(15) 0.7969(8) 0.048(3) Uani 0.57(4) 1 d PDU B 2
H30A H 0.3017 -0.0869 0.8521 0.057 Uiso 0.57(4) 1 calc PR B 2
C31A C 0.465(2) -0.0143(15) 0.7886(10) 0.044(3) Uani 0.57(4) 1 d PDU B 2
H31A H 0.4626 0.0038 0.8388 0.053 Uiso 0.57(4) 1 calc PR B 2
C32A C 0.5701(15) 0.0202(15) 0.7166(13) 0.044(3) Uani 0.57(4) 1 d PDU B 2
H32A H 0.6301 0.0575 0.7245 0.053 Uiso 0.57(4) 1 calc PR B 2
C33A C 0.5977(14) 0.0060(16) 0.6335(12) 0.043(3) Uani 0.57(4) 1 d PDU B 2
H33A H 0.6742 0.0349 0.5926 0.052 Uiso 0.57(4) 1 calc PR B 2
C34A C 0.5267(16) -0.0451(18) 0.6035(11) 0.044(2) Uani 0.57(4) 1 d PDU B 2
H34A H 0.5620 -0.0453 0.5449 0.053 Uiso 0.57(4) 1 calc PR B 2
C35A C 0.4108(18) -0.096(2) 0.6474(13) 0.049(3) Uani 0.57(4) 1 d PDU B 2
H35A H 0.3772 -0.1242 0.6145 0.059 Uiso 0.57(4) 1 calc PR B 2
C36A C 0.3386(17) -0.110(2) 0.7361(12) 0.052(3) Uani 0.57(4) 1 d PDU B 2
H36A H 0.2646 -0.1505 0.7563 0.062 Uiso 0.57(4) 1 calc PR B 2
Li1 Li 0.6725(4) 0.3859(3) 0.7658(3) 0.0379(8) Uani 1 1 d U . .
O1 O 0.68542(16) 0.36832(17) 0.87842(11) 0.0523(5) Uani 1 1 d DU . .
C37 C 0.7908(2) 0.3871(3) 0.89677(19) 0.0563(7) Uani 1 1 d DU . .
H37A H 0.8085 0.4646 0.8805 0.068 Uiso 1 1 calc R . .
H37B H 0.8622 0.3536 0.8643 0.068 Uiso 1 1 calc R . .
C38 C 0.7625(4) 0.3384(4) 0.9913(2) 0.0997(15) Uani 1 1 d DU . .
H38A H 0.7922 0.2648 1.0043 0.120 Uiso 1 1 calc R . .
H38B H 0.7997 0.3812 1.0158 0.120 Uiso 1 1 calc R . .
C39 C 0.6298(4) 0.3385(5) 1.0261(2) 0.1092(17) Uani 1 1 d DU . .
H39A H 0.5981 0.2770 1.0785 0.131 Uiso 1 1 calc R . .
H39B H 0.6022 0.4052 1.0414 0.131 Uiso 1 1 calc R . .
C40 C 0.5899(4) 0.3307(5) 0.9591(2) 0.1072(18) Uani 1 1 d DU . .
H40A H 0.5171 0.3740 0.9584 0.129 Uiso 1 1 calc R . .
H40B H 0.5677 0.2555 0.9688 0.129 Uiso 1 1 calc R . .
O2 O 0.6624(2) 0.53680(15) 0.71915(13) 0.0653(6) Uani 1 1 d DU D .
C41 C 0.6343(5) 0.6088(3) 0.7697(3) 0.0901(13) Uani 1 1 d DU . .
H41A H 0.5662 0.5784 0.8238 0.108 Uiso 0.795(10) 1 calc PR C 1
H41B H 0.7058 0.6186 0.7858 0.108 Uiso 0.795(10) 1 calc PR C 1
H41C H 0.9951 0.2027 0.6137 0.108 Uiso 0.205(10) 1 d PR C 2
H41D H 0.8769 0.1301 0.6369 0.108 Uiso 0.205(10) 1 d PR C 2
C42 C 0.6035(9) 0.7037(5) 0.7265(4) 0.060(2) Uani 0.478(8) 1 d PDU D 1
H42A H 0.6579 0.7612 0.7218 0.072 Uiso 0.478(8) 1 calc PR D 1
H42B H 0.5186 0.7191 0.7567 0.072 Uiso 0.478(8) 1 calc PR D 1
C43 C 0.6156(13) 0.6968(7) 0.6431(5) 0.103(4) Uani 0.478(8) 1 d PDU D 1
H43A H 0.6636 0.7593 0.5981 0.123 Uiso 0.478(8) 1 calc PR D 1
H43B H 0.5343 0.6967 0.6370 0.123 Uiso 0.478(8) 1 calc PR D 1
C44 C 0.6779(6) 0.5969(3) 0.6318(2) 0.131(2) Uani 1 1 d DU . .
H44A H 0.6386 0.5601 0.6043 0.158 Uiso 0.795(10) 1 calc PR C 1
H44B H 0.7650 0.6110 0.5968 0.158 Uiso 0.795(10) 1 calc PR C 1
H44C H 0.9948 0.2024 0.6161 0.158 Uiso 0.205(10) 1 d PR C 2
H44D H 0.8765 0.1298 0.6393 0.158 Uiso 0.205(10) 1 d PR C 2
C42A C 0.7035(12) 0.7147(5) 0.6871(8) 0.105(3) Uani 0.522(8) 1 d PDU D 2
H42C H 0.6485 0.7758 0.6858 0.126 Uiso 0.522(8) 1 calc PR D 2
H42D H 0.7778 0.7357 0.6948 0.126 Uiso 0.522(8) 1 calc PR D 2
C43A C 0.7331(11) 0.6902(8) 0.6123(7) 0.131(4) Uani 0.522(8) 1 d PDU D 2
H43C H 0.7048 0.7452 0.5696 0.157 Uiso 0.522(8) 1 calc PR D 2
H43D H 0.8223 0.6849 0.5877 0.157 Uiso 0.522(8) 1 calc PR D 2
O3 O 0.81378(15) 0.33997(14) 0.68745(10) 0.0413(4) Uani 1 1 d DU C .
C45 C 0.8520(4) 0.3787(3) 0.59486(18) 0.0770(11) Uani 1 1 d DU . .
H45A H 0.8884 0.4517 0.5743 0.092 Uiso 0.795(10) 1 calc PR C 1
H45B H 0.7820 0.3805 0.5742 0.092 Uiso 0.795(10) 1 calc PR C 1
H45C H 0.9274 0.4237 0.5712 0.092 Uiso 0.205(10) 1 d PR C 2
H45D H 0.7877 0.4206 0.5751 0.092 Uiso 0.205(10) 1 d PR C 2
C46 C 0.9446(5) 0.3024(4) 0.5622(2) 0.0663(15) Uani 0.795(10) 1 d PDU C 1
H46A H 0.9434 0.2972 0.5060 0.080 Uiso 0.795(10) 1 calc PR C 1
H46B H 1.0276 0.3242 0.5555 0.080 Uiso 0.795(10) 1 calc PR C 1
C47 C 0.9047(5) 0.2030(3) 0.6299(2) 0.0978(15) Uani 1 1 d DU . .
H47A H 0.9745 0.1563 0.6327 0.117 Uiso 0.795(10) 1 calc PR C 1
H47B H 0.8441 0.1651 0.6190 0.117 Uiso 0.795(10) 1 calc PR C 1
H47C H 0.9943 0.2029 0.6147 0.117 Uiso 0.205(10) 1 d PR C 2
H47D H 0.8761 0.1303 0.6379 0.117 Uiso 0.205(10) 1 d PR C 2
C48 C 0.8494(3) 0.2312(2) 0.71218(17) 0.0514(7) Uani 1 1 d DU C .
H48A H 0.7779 0.1839 0.7507 0.062 Uiso 1 1 calc R . .
H48B H 0.9091 0.2245 0.7428 0.062 Uiso 1 1 calc R . .
C46A C 0.864(2) 0.2740(12) 0.5676(10) 0.070(5) Uani 0.205(10) 1 d PDU C 2
H46C H 0.7845 0.2498 0.5694 0.084 Uiso 0.205(10) 1 calc PR C 2
H46D H 0.9235 0.2838 0.5087 0.084 Uiso 0.205(10) 1 calc PR C 2
O100 O 0.1090(5) 1.0599(4) 0.5079(3) 0.0774(13) Uani 0.50 1 d PDU E -1
C101 C 0.0664(12) 1.0898(10) 0.4369(8) 0.063(3) Uani 0.50 1 d PDU E -1
H10B H 0.1233 1.0673 0.3879 0.076 Uiso 0.50 1 calc PR E -1
H10C H 0.0595 1.1683 0.4177 0.076 Uiso 0.50 1 calc PR E -1
C102 C -0.0568(15) 1.0354(13) 0.4664(12) 0.074(4) Uani 0.50 1 d PDU E -1
H10D H -0.1232 1.0835 0.4845 0.088 Uiso 0.50 1 calc PR E -1
H10E H -0.0681 1.0109 0.4201 0.088 Uiso 0.50 1 calc PR E -1
C103 C -0.0522(14) 0.9439(10) 0.5410(9) 0.079(3) Uani 0.50 1 d PDU E -1
H10F H -0.1187 0.9473 0.5942 0.095 Uiso 0.50 1 calc PR E -1
H10G H -0.0613 0.8757 0.5298 0.095 Uiso 0.50 1 calc PR E -1
C104 C 0.0646(15) 0.9510(11) 0.5511(11) 0.074(4) Uani 0.50 1 d PDU E -1
H10H H 0.0560 0.9320 0.6133 0.089 Uiso 0.50 1 calc PR E -1
H10I H 0.1218 0.9017 0.5248 0.089 Uiso 0.50 1 calc PR E -1

loop_
_atom_site_aniso_label
_atom_site_aniso_U_11
_atom_site_aniso_U_22
_atom_site_aniso_U_33
_atom_site_aniso_U_23
_atom_site_aniso_U_13
_atom_site_aniso_U_12
Sn1 0.02368(8) 0.02563(8) 0.02623(8) -0.01084(5) -0.00788(6) 0.00238(5)
Cl1 0.0235(3) 0.0534(3) 0.0435(3) -0.0173(3) -0.0110(2) 0.0012(2)
Cl2 0.0255(3) 0.0405(3) 0.0453(3) -0.0154(2) -0.0093(2) -0.0041(2)
V1 0.0299(2) 0.0358(2) 0.02613(18) -0.01076(15) -0.00522(16) 0.00525(15)
V2 0.0459(2) 0.0281(2) 0.0431(2) -0.00741(16) -0.0241(2) 0.00245(16)
V3 0.0320(2) 0.03002(19) 0.03084(19) -0.01541(15) -0.00720(16) 0.00206(15)
C1 0.0247(10) 0.0284(10) 0.0259(10) -0.0125(8) -0.0052(8) 0.0039(8)
C2 0.0234(10) 0.0368(12) 0.0328(11) -0.0132(9) -0.0062(9) 0.0054(9)
C3 0.0373(13) 0.0408(13) 0.0333(12) -0.0106(10) -0.0101(10) 0.0127(10)
C4 0.0432(14) 0.0286(11) 0.0366(12) -0.0067(9) -0.0038(11) 0.0015(10)
C5 0.0325(12) 0.0319(11) 0.0335(11) -0.0123(9) -0.0058(10) -0.0029(9)
C6 0.072(7) 0.049(5) 0.052(8) -0.029(4) -0.012(5) 0.000(5)
C7 0.048(4) 0.074(7) 0.044(7) -0.031(5) -0.015(4) -0.001(4)
C8 0.037(5) 0.068(5) 0.030(3) -0.019(3) -0.013(3) 0.012(4)
C9 0.033(5) 0.066(5) 0.027(3) -0.007(3) -0.004(3) 0.005(3)
C10 0.027(2) 0.083(8) 0.038(6) -0.022(5) -0.010(3) 0.019(4)
C11 0.052(7) 0.067(9) 0.037(7) -0.024(5) -0.017(6) 0.035(6)
C12 0.076(10) 0.043(4) 0.034(4) -0.019(3) -0.007(6) 0.025(5)
C6A 0.052(7) 0.036(3) 0.044(4) -0.019(2) -0.011(4) 0.006(3)
C7A 0.062(4) 0.063(6) 0.051(7) -0.038(5) -0.027(4) 0.012(4)
C8A 0.082(8) 0.077(8) 0.035(6) -0.031(5) -0.029(6) 0.034(6)
C9A 0.092(10) 0.059(5) 0.023(3) -0.007(3) -0.004(5) 0.028(6)
C10A 0.056(6) 0.054(5) 0.041(7) -0.002(4) 0.020(4) 0.003(5)
C11A 0.029(3) 0.055(7) 0.053(7) -0.015(5) 0.006(4) 0.012(3)
C12A 0.045(6) 0.041(5) 0.036(5) -0.011(3) -0.004(4) 0.014(4)
C13 0.0415(12) 0.0273(10) 0.0331(11) -0.0140(9) -0.0176(10) 0.0081(9)
C14 0.0518(14) 0.0323(12) 0.0564(15) -0.0172(11) -0.0344(13) 0.0054(10)
C15 0.083(2) 0.0335(13) 0.0784(19) -0.0269(13) -0.0555(17) 0.0153(13)
C16 0.079(2) 0.0482(15) 0.0583(16) -0.0315(13) -0.0396(16) 0.0321(14)
C17 0.0492(14) 0.0432(13) 0.0363(12) -0.0170(10) -0.0193(11) 0.0195(11)
C18 0.176(4) 0.0468(18) 0.066(2) -0.0032(15) -0.083(3) -0.015(2)
C19 0.116(3) 0.094(3) 0.0490(18) -0.0289(18) -0.043(2) 0.042(2)
C20 0.066(2) 0.129(3) 0.0482(17) 0.003(2) -0.0186(16) -0.024(2)
C21 0.169(4) 0.0465(18) 0.082(3) 0.0210(16) -0.073(3) -0.049(2)
C22 0.200(4) 0.065(2) 0.083(3) -0.029(2) -0.090(3) 0.075(3)
C23 0.063(2) 0.188(4) 0.061(2) -0.009(3) -0.0378(19) 0.049(2)
C24 0.093(3) 0.123(3) 0.066(2) 0.031(2) -0.057(2) -0.062(2)
C25 0.0306(11) 0.0268(10) 0.0286(10) -0.0114(8) -0.0100(9) 0.0025(8)
C26 0.0383(12) 0.0294(11) 0.0310(11) -0.0085(9) -0.0059(10) -0.0015(9)
C27 0.0526(15) 0.0416(13) 0.0275(11) -0.0110(10) -0.0057(11) 0.0026(11)
C28 0.0524(15) 0.0487(14) 0.0371(13) -0.0211(11) -0.0226(12) 0.0082(11)
C29 0.0333(12) 0.0392(12) 0.0359(12) -0.0176(10) -0.0140(10) 0.0051(9)
C30 0.025(7) 0.034(6) 0.031(4) -0.009(4) -0.004(4) 0.005(5)
C31 0.028(7) 0.040(4) 0.037(8) -0.018(5) -0.006(6) 0.007(4)
C32 0.030(3) 0.058(5) 0.039(8) -0.020(6) -0.005(5) 0.011(3)
C33 0.051(6) 0.057(6) 0.040(5) -0.029(4) -0.009(4) 0.021(5)
C34 0.067(8) 0.039(4) 0.054(6) -0.030(5) -0.023(6) 0.010(6)
C35 0.061(6) 0.028(3) 0.056(7) -0.017(4) -0.021(5) -0.004(4)
C36 0.036(5) 0.028(6) 0.046(4) -0.001(4) -0.011(4) -0.010(3)
C30A 0.053(7) 0.033(6) 0.039(3) -0.008(3) 0.004(4) 0.011(5)
C31A 0.054(9) 0.045(6) 0.034(5) -0.017(5) -0.016(5) 0.017(6)
C32A 0.031(5) 0.058(5) 0.051(8) -0.028(5) -0.016(5) 0.015(4)
C33A 0.033(3) 0.051(4) 0.043(6) -0.026(5) -0.001(4) 0.011(2)
C34A 0.047(5) 0.048(4) 0.043(4) -0.028(3) -0.012(3) 0.015(4)
C35A 0.054(5) 0.036(3) 0.064(6) -0.030(4) -0.014(5) 0.003(4)
C36A 0.049(4) 0.030(3) 0.066(7) -0.012(5) -0.006(4) -0.003(3)
Li1 0.035(2) 0.043(2) 0.0362(19) -0.0130(16) -0.0108(16) -0.0056(16)
O1 0.0370(10) 0.0881(14) 0.0331(9) -0.0183(9) -0.0096(8) -0.0124(9)
C37 0.0367(14) 0.085(2) 0.0597(17) -0.0313(15) -0.0236(13) 0.0079(14)
C38 0.081(3) 0.178(5) 0.058(2) -0.049(2) -0.041(2) 0.042(3)
C39 0.086(3) 0.185(5) 0.0423(18) -0.025(2) -0.0140(19) 0.023(3)
C40 0.064(2) 0.210(5) 0.0423(17) -0.041(2) 0.0066(16) -0.062(3)
O2 0.1014(17) 0.0360(10) 0.0499(11) -0.0139(8) -0.0113(11) -0.0068(10)
C41 0.142(4) 0.069(2) 0.103(3) -0.056(2) -0.074(3) 0.033(2)
C42 0.079(5) 0.054(4) 0.058(4) -0.026(3) -0.032(4) 0.022(4)
C43 0.179(10) 0.060(4) 0.069(5) -0.025(4) -0.044(6) 0.044(6)
C44 0.241(6) 0.051(2) 0.054(2) -0.0033(17) -0.003(3) 0.022(3)
C42A 0.153(9) 0.027(3) 0.169(8) -0.009(4) -0.112(8) 0.004(4)
C43A 0.123(8) 0.115(7) 0.126(6) 0.050(5) -0.071(6) -0.042(6)
O3 0.0391(9) 0.0464(10) 0.0323(8) -0.0088(7) -0.0064(7) 0.0003(7)
C45 0.111(3) 0.072(2) 0.0353(15) -0.0086(14) -0.0194(17) 0.029(2)
C46 0.084(4) 0.071(3) 0.0373(19) -0.0210(17) -0.008(2) 0.009(2)
C47 0.155(4) 0.065(2) 0.057(2) -0.0230(17) -0.014(2) 0.028(2)
C48 0.0584(17) 0.0488(15) 0.0430(14) -0.0076(12) -0.0176(13) 0.0051(13)
C46A 0.083(12) 0.088(9) 0.059(7) -0.038(7) -0.036(8) 0.013(9)
O100 0.093(4) 0.079(3) 0.074(3) -0.026(3) -0.041(3) 0.006(3)
C101 0.077(6) 0.055(7) 0.044(5) -0.006(4) -0.011(5) 0.004(4)
C102 0.070(6) 0.086(9) 0.065(9) -0.022(5) -0.023(5) 0.006(5)
C103 0.094(6) 0.057(8) 0.060(8) -0.016(5) 0.009(6) -0.011(5)
C104 0.105(7) 0.063(5) 0.036(5) -0.007(4) -0.014(5) 0.041(5)

loop_
_atom_type_symbol
_atom_type_description
_atom_type_scat_dispersion_real
_atom_type_scat_dispersion_imag
_atom_type_scat_source
C C 0.0033 0.0016 'International Tables Vol C Tables 4.2.6.8 and 6.1.1.4'
H H 0.0000 0.0000 'International Tables Vol C Tables 4.2.6.8 and 6.1.1.4'
Cl Cl 0.1484 0.1585 'International Tables Vol C Tables 4.2.6.8 and 6.1.1.4'
V V 0.3005 0.5294 'International Tables Vol C Tables 4.2.6.8 and 6.1.1.4'
Sn Sn -0.6537 1.4246 'International Tables Vol C Tables 4.2.6.8 and 6.1.1.4'
Li Li -0.0003 0.0001 'International Tables Vol C Tables 4.2.6.8 and 6.1.1.4'
O O 0.0106 0.0060 'International Tables Vol C Tables 4.2.6.8 and 6.1.1.4'

loop_
_geom_angle_atom_site_label_1
_geom_angle_atom_site_label_2
_geom_angle_atom_site_label_3
_geom_angle
C1 Sn1 C25 118.14(8)
C1 Sn1 C13 122.56(8)
C25 Sn1 C13 118.98(8)
C1 Sn1 Cl1 91.42(6)
C25 Sn1 Cl1 91.70(6)
C13 Sn1 Cl1 92.54(7)
C1 Sn1 Cl2 88.06(6)
C25 Sn1 Cl2 87.32(6)
C13 Sn1 Cl2 88.90(7)
Cl1 Sn1 Cl2 178.521(19)
Li1 Cl2 Sn1 150.98(11)
C11 V1 C10 39.2(3)
C11 V1 C6 71.4(5)
C10 V1 C6 94.3(6)
C11 V1 C12 37.6(4)
C10 V1 C12 72.5(4)
C6 V1 C12 37.8(4)
C11 V1 C10A 56.7(4)
C10 V1 C10A 20.5(3)
C6 V1 C10A 93.9(6)
C12 V1 C10A 83.6(5)
C11 V1 C9A 83.6(4)
C10 V1 C9A 57.1(4)
C6 V1 C9A 77.6(7)
C12 V1 C9A 91.3(6)
C10A V1 C9A 37.9(3)
C11 V1 C7 94.2(5)
C10 V1 C7 94.2(5)
C6 V1 C7 38.0(4)
C12 V1 C7 71.8(5)
C10A V1 C7 81.4(6)
C9A V1 C7 49.2(6)
C11 V1 C8A 92.9(5)
C10 V1 C8A 86.1(5)
C6 V1 C8A 46.8(7)
C12 V1 C8A 76.8(7)
C10A V1 C8A 71.5(4)
C9A V1 C8A 37.9(4)
C7 V1 C8A 11.4(6)
C11 V1 C9 72.8(4)
C10 V1 C9 37.9(3)
C6 V1 C9 93.7(6)
C12 V1 C9 94.1(5)
C10A V1 C9 17.5(3)
C9A V1 C9 23.3(5)
C7 V1 C9 71.6(4)
C8A V1 C9 60.5(5)
C11 V1 C8 93.8(4)
C10 V1 C8 71.3(3)
C6 V1 C8 71.1(5)
C12 V1 C8 93.1(5)
C10A V1 C8 52.5(5)
C9A V1 C8 14.7(5)
C7 V1 C8 37.5(3)
C8A V1 C8 26.3(5)
C9 V1 C8 37.7(3)
C11 V1 C11A 21.3(3)
C10 V1 C11A 18.8(2)
C6 V1 C11A 86.7(6)
C12 V1 C11A 57.6(5)
C10A V1 C11A 38.4(3)
C9A V1 C11A 71.8(4)
C7 V1 C11A 98.7(5)
C8A V1 C11A 93.3(4)
C9 V1 C11A 55.6(3)
C8 V1 C11A 84.9(4)
C11 V1 C7A 78.6(7)
C10 V1 C7A 96.3(6)
C6 V1 C7A 10.0(6)
C12 V1 C7A 47.0(7)
C10A V1 C7A 92.3(6)
C9A V1 C7A 71.0(5)
C7 V1 C7A 28.3(6)
C8A V1 C7A 37.7(4)
C9 V1 C7A 89.3(6)
C8 V1 C7A 62.8(6)
C11A V1 C7A 91.6(6)
C22 V2 C23 38.9(2)
C22 V2 C21 38.6(2)
C23 V2 C21 72.5(2)
C22 V2 C24 72.0(2)
C23 V2 C24 37.9(2)
C21 V2 C24 92.43(14)
C22 V2 C18 92.18(16)
C23 V2 C18 70.2(2)
C21 V2 C18 90.34(14)
C24 V2 C18 36.42(19)
C22 V2 C20 71.0(2)
C23 V2 C20 92.46(16)
C21 V2 C20 36.72(19)
C24 V2 C20 90.24(16)
C18 V2 C20 68.07(18)
C22 V2 C19 91.90(15)
C23 V2 C19 91.46(17)
C21 V2 C19 69.02(19)
C24 V2 C19 68.5(2)
C18 V2 C19 35.84(18)
C20 V2 C19 36.18(17)
C22 V2 C17 125.02(17)
C23 V2 C17 104.28(14)
C21 V2 C17 153.53(16)
C24 V2 C17 100.53(12)
C18 V2 C17 113.71(13)
C20 V2 C17 162.81(13)
C19 V2 C17 137.28(13)
C22 V2 C16 99.18(13)
C23 V2 C16 100.55(15)
C21 V2 C16 117.17(16)
C24 V2 C16 120.06(18)
C18 V2 C16 147.61(16)
C20 V2 C16 144.32(16)
C19 V2 C16 167.67(12)
C17 V2 C16 36.58(10)
C22 V2 C15 105.56(14)
C23 V2 C15 127.68(19)
C21 V2 C15 99.88(13)
C24 V2 C15 156.00(18)
C18 V2 C15 161.34(15)
C20 V2 C15 111.90(15)
C19 V2 C15 135.23(16)
C17 V2 C15 60.53(11)
C16 V2 C15 35.96(12)
C22 V2 C14 138.61(17)
C23 V2 C14 161.04(15)
C21 V2 C14 115.37(14)
C24 V2 C14 148.98(15)
C18 V2 C14 124.85(15)
C20 V2 C14 103.74(12)
C19 V2 C14 107.42(13)
C17 V2 C14 60.56(10)
C16 V2 C14 60.51(10)
C15 V2 C14 36.50(9)
C22 V2 C13 160.08(14)
C23 V2 C13 136.00(16)
C21 V2 C13 151.13(16)
C24 V2 C13 113.63(13)
C18 V2 C13 103.17(10)
C20 V2 C13 126.47(14)
C19 V2 C13 107.98(11)
C17 V2 C13 36.63(8)
C16 V2 C13 61.16(9)
C15 V2 C13 61.06(9)
C14 V2 C13 36.48(9)
C30A V3 C31A 37.9(4)
C30A V3 C32 86.9(8)
C31A V3 C32 62.1(7)
C30A V3 C35A 72.6(6)
C31A V3 C35A 94.7(8)
C32 V3 C35A 76.5(10)
C30A V3 C36A 38.0(4)
C31A V3 C36A 71.7(5)
C32 V3 C36A 92.8(10)
C35A V3 C36A 38.7(5)
C30A V3 C34A 93.8(6)
C31A V3 C34A 93.5(6)
C32 V3 C34A 45.3(9)
C35A V3 C34A 38.1(4)
C36A V3 C34A 71.9(6)
C30A V3 C31 61.9(7)
C31A V3 C31 26.9(6)
C32 V3 C31 37.9(4)
C35A V3 C31 95.8(9)
C36A V3 C31 88.1(8)
C34A V3 C31 78.4(8)
C30A V3 C33 91.9(9)
C31A V3 C33 87.5(9)
C32 V3 C33 37.8(5)
C35A V3 C33 43.3(10)
C36A V3 C33 74.3(11)
C34A V3 C33 7.5(10)
C31 V3 C33 71.1(6)
C30A V3 C33A 93.2(6)
C31A V3 C33A 71.1(5)
C32 V3 C33A 9.5(8)
C35A V3 C33A 71.7(5)
C36A V3 C33A 93.5(7)
C34A V3 C33A 37.6(4)
C31 V3 C33A 47.3(7)
C33 V3 C33A 30.4(9)
C30A V3 C34 74.9(9)
C31A V3 C34 93.8(10)
C32 V3 C34 71.0(7)
C35A V3 C34 5.9(11)
C36A V3 C34 42.9(10)
C34A V3 C34 32.2(10)
C31 V3 C34 92.3(9)
C33 V3 C34 37.4(6)
C33A V3 C34 66.0(10)
C30A V3 C32A 71.2(5)
C31A V3 C32A 37.5(3)
C32 V3 C32A 28.3(8)
C35A V3 C32A 94.3(7)
C36A V3 C32A 93.5(7)
C34A V3 C32A 71.4(5)
C31 V3 C32A 10.7(7)
C33 V3 C32A 63.9(9)
C33A V3 C32A 37.7(3)
C34 V3 C32A 90.0(10)
C30A V3 C35 45.2(8)
C31A V3 C35 78.3(9)
C32 V3 C35 93.6(10)
C35A V3 C35 32.7(9)
C36A V3 C35 7.3(9)
C34A V3 C35 67.9(10)
C31 V3 C35 93.1(9)
C33 V3 C35 71.0(8)
C33A V3 C35 93.0(11)
C34 V3 C35 37.4(6)
C32A V3 C35 97.6(10)
C2 C1 C5 106.15(18)
C2 C1 Sn1 128.48(16)
C5 C1 Sn1 125.11(15)
C2 C1 V1 71.12(12)
C5 C1 V1 71.43(12)
Sn1 C1 V1 126.73(9)
C3 C2 C1 108.9(2)
C3 C2 V1 72.13(13)
C1 C2 V1 72.02(12)
C3 C2 H2A 125.5
C1 C2 H2A 125.5
V1 C2 H2A 122.0
C4 C3 C2 107.9(2)
C4 C3 V1 71.95(14)
C2 C3 V1 71.32(13)
C4 C3 H3A 126.1
C2 C3 H3A 126.1
V1 C3 H3A 122.4
C3 C4 C5 108.3(2)
C3 C4 V1 71.81(14)
C5 C4 V1 71.66(13)
C3 C4 H4A 125.9
C5 C4 H4A 125.9
V1 C4 H4A 122.3
C4 C5 C1 108.8(2)
C4 C5 V1 71.95(14)
C1 C5 V1 71.69(12)
C4 C5 H5A 125.6
C1 C5 H5A 125.6
V1 C5 H5A 122.4
C12 C6 C7 129.7(11)
C12 C6 V1 71.2(9)
C7 C6 V1 71.9(9)
C12 C6 H6 115.2
C7 C6 H6 115.2
V1 C6 H6 138.2
C8 C7 C6 127.7(10)
C8 C7 V1 72.1(7)
C6 C7 V1 70.1(9)
C8 C7 H7 116.2
C6 C7 H7 116.2
V1 C7 H7 137.2
C7 C8 C9 129.7(9)
C7 C8 V1 70.4(7)
C9 C8 V1 71.2(6)
C7 C8 H8 115.2
C9 C8 H8 115.2
V1 C8 H8 140.8
C10 C9 C8 126.9(8)
C10 C9 V1 69.1(5)
C8 C9 V1 71.2(6)
C10 C9 H9 116.5
C8 C9 H9 116.5
V1 C9 H9 139.5
C9 C10 C11 128.4(8)
C9 C10 V1 72.9(5)
C11 C10 V1 69.5(5)
C9 C10 H10 115.8
C11 C10 H10 115.8
V1 C10 H10 137.6
C12 C11 C10 129.2(8)
C12 C11 V1 72.3(7)
C10 C11 V1 71.2(5)
C12 C11 H11 115.4
C10 C11 H11 115.4
V1 C11 H11 136.9
C11 C12 C6 128.4(10)
C11 C12 V1 70.1(7)
C6 C12 V1 71.1(9)
C11 C12 H12 115.8
C6 C12 H12 115.8
V1 C12 H12 139.8
C12A C6A C7A 129.9(10)
C12A C6A V1 72.6(7)
C7A C6A V1 71.2(9)
C12A C6A H6A 115.0
C7A C6A H6A 115.0
V1 C6A H6A 137.3
C6A C7A C8A 128.7(11)
C6A C7A V1 71.8(9)
C8A C7A V1 70.4(9)
C6A C7A H7A 115.7
C8A C7A H7A 115.7
V1 C7A H7A 138.5
C9A C8A C7A 127.4(10)
C9A C8A V1 70.3(7)
C7A C8A V1 72.0(8)
C9A C8A H8A 116.3
C7A C8A H8A 116.3
V1 C8A H8A 136.9
C10A C9A C8A 128.7(8)
C10A C9A V1 71.0(5)
C8A C9A V1 71.8(7)
C10A C9A H9A 115.6
C8A C9A H9A 115.6
V1 C9A H9A 137.5
C9A C10A C11A 129.2(7)
C9A C10A V1 71.2(5)
C11A C10A V1 72.5(5)
C9A C10A H10A 115.4
C11A C10A H10A 115.4
V1 C10A H10A 136.6
C12A C11A C10A 127.5(8)
C12A C11A V1 72.8(6)
C10A C11A V1 69.2(4)
C12A C11A H11A 116.2
C10A C11A H11A 116.2
V1 C11A H11A 137.5
C6A C12A C11A 128.6(9)
C6A C12A V1 70.9(8)
C11A C12A V1 70.5(5)
C6A C12A H12A 115.7
C11A C12A H12A 115.7
V1 C12A H12A 139.4
C17 C13 C14 106.5(2)
C17 C13 Sn1 125.51(18)
C14 C13 Sn1 127.83(18)
C17 C13 V2 70.78(12)
C14 C13 V2 71.61(12)
Sn1 C13 V2 125.56(10)
C15 C14 C13 108.3(2)
C15 C14 V2 71.28(14)
C13 C14 V2 71.92(13)
C15 C14 H14A 125.9
C13 C14 H14A 125.9
V2 C14 H14A 122.6
C16 C15 C14 108.4(2)
C16 C15 V2 71.86(16)
C14 C15 V2 72.22(14)
C16 C15 H15A 125.8
C14 C15 H15A 125.8
V2 C15 H15A 121.8
C15 C16 C17 108.1(2)
C15 C16 V2 72.18(17)
C17 C16 V2 71.59(14)
C15 C16 H16A 125.9
C17 C16 H16A 125.9
V2 C16 H16A 122.0
C16 C17 C13 108.7(3)
C16 C17 V2 71.84(16)
C13 C17 V2 72.59(13)
C16 C17 H17A 125.7
C13 C17 H17A 125.7
V2 C17 H17A 121.6
C19 C18 C24 130.4(4)
C19 C18 V2 72.5(2)
C24 C18 V2 71.4(2)
C19 C18 H18A 114.8
C24 C18 H18A 114.8
V2 C18 H18A 137.6
C18 C19 C20 129.4(4)
C18 C19 V2 71.7(2)
C20 C19 V2 71.8(2)
C18 C19 H19A 115.3
C20 C19 H19A 115.3
V2 C19 H19A 137.2
C19 C20 C21 129.5(4)
C19 C20 V2 72.0(2)
C21 C20 V2 70.9(2)
C19 C20 H20A 115.3
C21 C20 H20A 115.3
V2 C20 H20A 138.0
C20 C21 C22 128.7(4)
C20 C21 V2 72.3(2)
C22 C21 V2 70.6(2)
C20 C21 H21A 115.7
C22 C21 H21A 115.7
V2 C21 H21A 137.2
C21 C22 C23 126.4(4)
C21 C22 V2 70.8(2)
C23 C22 V2 70.7(2)
C21 C22 H22A 116.8
C23 C22 H22A 116.8
V2 C22 H22A 136.9
C24 C23 C22 126.6(4)
C24 C23 V2 71.1(2)
C22 C23 V2 70.4(2)
C24 C23 H23A 116.7
C22 C23 H23A 116.7
V2 C23 H23A 137.2
C18 C24 C23 129.1(4)
C18 C24 V2 72.2(2)
C23 C24 V2 71.0(2)
C18 C24 H24A 115.4
C23 C24 H24A 115.4
V2 C24 H24A 137.4
C26 C25 C29 106.64(19)
C26 C25 Sn1 128.43(16)
C29 C25 Sn1 124.74(16)
C26 C25 V3 71.02(12)
C29 C25 V3 71.39(12)
Sn1 C25 V3 126.51(9)
C27 C26 C25 108.5(2)
C27 C26 V3 71.81(13)
C25 C26 V3 72.37(12)
C27 C26 H26A 125.7
C25 C26 H26A 125.7
V3 C26 H26A 121.8
C28 C27 C26 108.1(2)
C28 C27 V3 72.01(14)
C26 C27 V3 71.54(13)
C28 C27 H27A 126.0
C26 C27 H27A 126.0
V3 C27 H27A 122.2
C27 C28 C29 108.0(2)
C27 C28 V3 71.76(14)
C29 C28 V3 71.90(13)
C27 C28 H28A 126.0
C29 C28 H28A 126.0
V3 C28 H28A 122.0
C28 C29 C25 108.8(2)
C28 C29 V3 71.70(14)
C25 C29 V3 72.03(12)
C28 C29 H29A 125.6
C25 C29 H29A 125.6
V3 C29 H29A 122.3
C31 C30 C36 129.0(12)
C31 C30 V3 69.2(10)
C36 C30 V3 72.4(11)
C31 C30 H30 115.5
C36 C30 H30 115.5
V3 C30 H30 139.7
C30 C31 C32 128.8(13)
C30 C31 V3 73.7(10)
C32 C31 V3 70.6(11)
C30 C31 H31 115.6
C32 C31 H31 115.6
V3 C31 H31 135.1
C31 C32 C33 128.5(14)
C31 C32 V3 71.6(11)
C33 C32 V3 72.3(13)
C31 C32 H32 115.7
C33 C32 H32 115.7
V3 C32 H32 135.6
C34 C33 C32 127.9(16)
C34 C33 V3 71.3(14)
C32 C33 V3 69.9(13)
C34 C33 H33 116.1
C32 C33 H33 116.1
V3 C33 H33 139.0
C33 C34 C35 130.4(17)
C33 C34 V3 71.3(14)
C35 C34 V3 72.0(15)
C33 C34 H34 114.8
C35 C34 H34 114.8
V3 C34 H34 138.7
C34 C35 C36 126.6(16)
C34 C35 V3 70.6(15)
C36 C35 V3 73.0(12)
C34 C35 H35 116.7
C36 C35 H35 116.7
V3 C35 H35 134.1
C30 C36 C35 128.5(13)
C30 C36 V3 70.8(10)
C35 C36 V3 69.8(14)
C30 C36 H36 115.8
C35 C36 H36 115.8
V3 C36 H36 140.8
C31A C30A C36A 129.7(10)
C31A C30A V3 71.7(8)
C36A C30A V3 71.9(11)
C31A C30A H30A 115.1
C36A C30A H30A 115.1
V3 C30A H30A 137.3
C30A C31A C32A 129.0(10)
C30A C31A V3 70.4(8)
C32A C31A V3 72.5(8)
C30A C31A H31A 115.5
C32A C31A H31A 115.5
V3 C31A H31A 137.7
C31A C32A C33A 127.8(10)
C31A C32A V3 70.0(8)
C33A C32A V3 71.1(9)
C31A C32A H32A 116.1
C33A C32A H32A 116.1
V3 C32A H32A 139.3
C34A C33A C32A 128.5(11)
C34A C33A V3 70.2(10)
C32A C33A V3 71.2(8)
C34A C33A H33A 115.7
C32A C33A H33A 115.7
V3 C33A H33A 139.6
C33A C34A C35A 129.8(13)
C33A C34A V3 72.1(9)
C35A C34A V3 70.7(10)
C33A C34A H34A 115.1
C35A C34A H34A 115.1
V3 C34A H34A 138.6
C34A C35A C36A 127.0(13)
C34A C35A V3 71.2(10)
C36A C35A V3 70.9(11)
C34A C35A H35A 116.5
C36A C35A H35A 116.5
V3 C35A H35A 136.8
C30A C36A C35A 128.1(12)
C30A C36A V3 70.1(10)
C35A C36A V3 70.5(11)
C30A C36A H36A 116.0
C35A C36A H36A 116.0
V3 C36A H36A 140.3
O2 Li1 O1 104.3(2)
O2 Li1 O3 107.6(2)
O1 Li1 O3 113.5(2)
O2 Li1 Cl2 117.8(2)
O1 Li1 Cl2 108.09(18)
O3 Li1 Cl2 105.93(18)
C37 O1 C40 107.6(2)
C37 O1 Li1 127.0(2)
C40 O1 Li1 125.4(2)
O1 C37 C38 105.9(3)
O1 C37 H37A 110.6
C38 C37 H37A 110.6
O1 C37 H37B 110.6
C38 C37 H37B 110.6
H37A C37 H37B 108.7
C39 C38 C37 104.0(3)
C39 C38 H38A 110.9
C37 C38 H38A 110.9
C39 C38 H38B 110.9
C37 C38 H38B 110.9
H38A C38 H38B 109.0
C40 C39 C38 105.1(3)
C40 C39 H39A 110.7
C38 C39 H39A 110.7
C40 C39 H39B 110.7
C38 C39 H39B 110.7
H39A C39 H39B 108.8
C39 C40 O1 108.9(3)
C39 C40 H40A 109.9
O1 C40 H40A 109.9
C39 C40 H40B 109.9
O1 C40 H40B 109.9
H40A C40 H40B 108.3
C41 O2 C44 107.8(3)
C41 O2 Li1 123.8(2)
C44 O2 Li1 128.4(2)
C42 C41 O2 111.3(4)
O2 C41 C42A 94.8(4)
C42 C41 H41A 109.4
O2 C41 H41A 109.4
C42A C41 H41A 149.5
C42 C41 H41B 109.4
O2 C41 H41B 109.4
C42A C41 H41B 79.9
H41A C41 H41B 108.0
C41 C42 C43 106.4(5)
C41 C42 H42A 110.5
C43 C42 H42A 110.5
C41 C42 H42B 110.5
C43 C42 H42B 110.5
H42A C42 H42B 108.6
C42 C43 C44 109.1(6)
C42 C43 H43A 109.9
C44 C43 H43A 109.9
C42 C43 H43B 109.9
C44 C43 H43B 109.9
H43A C43 H43B 108.3
C43A C44 O2 110.7(6)
C43A C44 C43 54.8(7)
O2 C44 C43 101.6(4)
C43A C44 H44A 137.7
O2 C44 H44A 111.4
C43 C44 H44A 111.4
C43A C44 H44B 57.7
O2 C44 H44B 111.4
C43 C44 H44B 111.4
H44A C44 H44B 109.3
C43A C42A C41 109.5(6)
C43A C42A H42C 109.8
C41 C42A H42C 109.8
C43A C42A H42D 109.8
C41 C42A H42D 109.8
H42C C42A H42D 108.2
C44 C43A C42A 105.8(7)
C44 C43A H43C 110.6
C42A C43A H43C 110.6
C44 C43A H43D 110.6
C42A C43A H43D 110.6
H43C C43A H43D 108.7
C45 O3 C48 108.7(2)
C45 O3 Li1 125.3(2)
C48 O3 Li1 118.71(19)
O3 C45 C46 106.1(3)
O3 C45 C46A 102.9(6)
O3 C45 H45A 110.5
C46 C45 H45A 110.5
C46A C45 H45A 140.8
O3 C45 H45B 110.5
C46 C45 H45B 110.5
C46A C45 H45B 76.8
H45A C45 H45B 108.7
O3 C45 H45C 111.3
C46 C45 H45C 79.2
C46A C45 H45C 115.1
H45B C45 H45C 131.9
O3 C45 H45D 111.0
C46 C45 H45D 134.8
C46A C45 H45D 107.2
H45A C45 H45D 79.6
H45C C45 H45D 109.1
C47 C46 C45 102.4(3)
C45 C46 H41C 129.4
C45 C46 H44C 128.3
C47 C46 H46A 111.3
C45 C46 H46A 111.3
H41C C46 H46A 113.3
H44C C46 H46A 114.5
C47 C46 H46B 111.3
C45 C46 H46B 111.3
H41C C46 H46B 74.8
H44C C46 H46B 74.7
H46A C46 H46B 109.2
C45 C46 H47C 128.8
H46A C46 H47C 113.9
H46B C46 H47C 74.9
C46A C47 C48 107.8(7)
C46 C47 C48 106.4(3)
C46A C47 H41C 113.4
C46 C47 H41C 76.1
C48 C47 H41C 110.4
C46A C47 H41D 107.7
C46 C47 H41D 138.7
C48 C47 H41D 110.2
H41C C47 H41D 107.3
C46A C47 H44C 115.1
C46 C47 H44C 77.3
C48 C47 H44C 108.4
H41D C47 H44C 107.6
C46A C47 H44D 109.4
C46 C47 H44D 140.9
C48 C47 H44D 108.3
H41C C47 H44D 107.4
H44C C47 H44D 107.7
C46A C47 H47A 138.4
C46 C47 H47A 110.4
C48 C47 H47A 110.4
H41D C47 H47A 73.6
H44D C47 H47A 73.2
C46A C47 H47B 71.6
C46 C47 H47B 110.4
C48 C47 H47B 110.4
H41C C47 H47B 134.3
H44C C47 H47B 135.7
H47A C47 H47B 108.6
C46A C47 H47C 113.9
C46 C47 H47C 76.3
C48 C47 H47C 109.6
H41D C47 H47C 107.6
H44D C47 H47C 107.8
H47B C47 H47C 135.1
C46A C47 H47D 108.0
C46 C47 H47D 139.5
C48 C47 H47D 109.3
H41C C47 H47D 107.8
H44C C47 H47D 108.1
H47A C47 H47D 73.9
H47C C47 H47D 108.2
O3 C48 C47 105.6(2)
O3 C48 H48A 110.6
C47 C48 H48A 110.6
O3 C48 H48B 110.6
C47 C48 H48B 110.6
H48A C48 H48B 108.8
C47 C46A C45 102.2(8)
C47 C46A H46C 111.3
C45 C46A H46C 111.3
C47 C46A H46D 111.3
C45 C46A H46D 111.3
H46C C46A H46D 109.2
C101 O100 C104 103.5(8)
O100 C101 C102 107.2(9)
O100 C101 H10B 110.3
C102 C101 H10B 110.3
O100 C101 H10C 110.3
C102 C101 H10C 110.3
H10B C101 H10C 108.5
C103 C102 C101 102.5(9)
C103 C102 H10D 111.3
C101 C102 H10D 111.3
C103 C102 H10E 111.3
C101 C102 H10E 111.3
H10D C102 H10E 109.2
C104 C103 C102 107.0(9)
C104 C103 H10F 110.3
C102 C103 H10F 110.3
C104 C103 H10G 110.3
C102 C103 H10G 110.3
H10F C103 H10G 108.6
O100 C104 C103 106.8(9)
O100 C104 H10H 110.4
C103 C104 H10H 110.4
O100 C104 H10I 110.4
C103 C104 H10I 110.4
H10H C104 H10I 108.6

loop_
_geom_bond_atom_site_label_1
_geom_bond_atom_site_label_2
_geom_bond_distance
Sn1 C1 2.127(2)
Sn1 C25 2.128(2)
Sn1 C13 2.131(2)
Sn1 Cl1 2.5098(6)
Sn1 Cl2 2.6932(6)
Cl2 Li1 2.321(4)
V1 C11 2.127(10)
V1 C10 2.149(8)
V1 C6 2.153(18)
V1 C12 2.154(15)
V1 C10A 2.159(8)
V1 C9A 2.162(10)
V1 C7 2.176(14)
V1 C8A 2.182(14)
V1 C9 2.199(9)
V1 C8 2.199(11)
V1 C11A 2.203(8)
V1 C7A 2.203(17)
V2 C22 2.150(3)
V2 C23 2.154(3)
V2 C21 2.154(3)
V2 C24 2.155(3)
V2 C18 2.164(3)
V2 C20 2.171(4)
V2 C19 2.174(4)
V2 C17 2.246(2)
V2 C16 2.249(3)
V2 C15 2.253(3)
V2 C14 2.265(2)
V2 C13 2.269(2)
V3 C30A 2.142(16)
V3 C31A 2.160(15)
V3 C32 2.16(2)
V3 C35A 2.16(2)
V3 C36A 2.17(2)
V3 C34A 2.166(18)
V3 C31 2.173(19)
V3 C33 2.19(2)
V3 C33A 2.191(17)
V3 C34 2.19(3)
V3 C32A 2.193(15)
V3 C35 2.21(3)
C1 C2 1.424(3)
C1 C5 1.427(3)
C2 C3 1.412(3)
C2 H2A 0.9500
C3 C4 1.404(4)
C3 H3A 0.9500
C4 C5 1.409(3)
C4 H4A 0.9500
C5 H5A 0.9500
C6 C12 1.394(14)
C6 C7 1.411(14)
C6 H6 0.9500
C7 C8 1.407(12)
C7 H7 0.9500
C8 C9 1.420(10)
C8 H8 0.9500
C9 C10 1.414(9)
C9 H9 0.9500
C10 C11 1.436(12)
C10 H10 0.9500
C11 C12 1.381(13)
C11 H11 0.9500
C12 H12 0.9500
C6A C12A 1.390(11)
C6A C7A 1.402(12)
C6A H6A 0.9500
C7A C8A 1.415(13)
C7A H7A 0.9500
C8A C9A 1.411(14)
C8A H8A 0.9500
C9A C10A 1.401(13)
C9A H9A 0.9500
C10A C11A 1.433(11)
C10A H10A 0.9500
C11A C12A 1.395(10)
C11A H11A 0.9500
C12A H12A 0.9500
C13 C17 1.419(3)
C13 C14 1.419(3)
C14 C15 1.415(4)
C14 H14A 0.9500
C15 C16 1.390(5)
C15 H15A 0.9500
C16 C17 1.410(4)
C16 H16A 0.9500
C17 H17A 0.9500
C18 C19 1.335(6)
C18 C24 1.350(7)
C18 H18A 0.9500
C19 C20 1.349(6)
C19 H19A 0.9500
C20 C21 1.362(7)
C20 H20A 0.9500
C21 C22 1.422(7)
C21 H21A 0.9500
C22 C23 1.432(8)
C22 H22A 0.9500
C23 C24 1.401(8)
C23 H23A 0.9500
C24 H24A 0.9500
C25 C26 1.418(3)
C25 C29 1.420(3)
C26 C27 1.415(3)
C26 H26A 0.9500
C27 C28 1.402(4)
C27 H27A 0.9500
C28 C29 1.410(3)
C28 H28A 0.9500
C29 H29A 0.9500
C30 C31 1.401(12)
C30 C36 1.413(13)
C30 H30 0.9500
C31 C32 1.406(13)
C31 H31 0.9500
C32 C33 1.409(15)
C32 H32 0.9500
C33 C34 1.404(18)
C33 H33 0.9500
C34 C35 1.412(18)
C34 H34 0.9500
C35 C36 1.426(15)
C35 H35 0.9500
C36 H36 0.9500
C30A C31A 1.397(12)
C30A C36A 1.402(13)
C30A H30A 0.9500
C31A C32A 1.401(10)
C31A H31A 0.9500
C32A C33A 1.418(10)
C32A H32A 0.9500
C33A C34A 1.406(13)
C33A H33A 0.9500
C34A C35A 1.411(14)
C34A H34A 0.9500
C35A C36A 1.432(15)
C35A H35A 0.9500
C36A H36A 0.9500
Li1 O2 1.915(4)
Li1 O1 1.931(4)
Li1 O3 1.933(4)
O1 C37 1.423(3)
O1 C40 1.427(4)
C37 C38 1.482(4)
C37 H37A 0.9900
C37 H37B 0.9900
C38 C39 1.461(6)
C38 H38A 0.9900
C38 H38B 0.9900
C39 C40 1.408(5)
C39 H39A 0.9900
C39 H39B 0.9900
C40 H40A 0.9900
C40 H40B 0.9900
O2 C41 1.417(4)
O2 C44 1.424(4)
C41 C42 1.340(7)
C41 C42A 1.676(10)
C41 H41A 0.9900
C41 H41B 0.9900
C42 C43 1.417(9)
C42 H42A 0.9900
C42 H42B 0.9900
C43 C44 1.486(8)
C43 H43A 0.9900
C43 H43B 0.9900
C44 C43A 1.324(10)
C44 H44A 0.9900
C44 H44B 0.9900
C42A C43A 1.341(12)
C42A H42C 0.9900
C42A H42D 0.9900
C43A H43C 0.9900
C43A H43D 0.9900
O3 C45 1.432(3)
O3 C48 1.437(3)
C45 C46 1.503(5)
C45 C46A 1.563(13)
C45 H45A 0.9900
C45 H45B 0.9900
C45 H45C 0.9900
C45 H45D 0.9900
C46 C47 1.446(5)
C46 H46A 0.9900
C46 H46B 0.9900
C47 C46A 1.386(13)
C47 C48 1.485(4)
C47 H41C 0.9975
C47 H41D 0.9939
C47 H44C 0.9973
C47 H44D 0.9892
C47 H47A 0.9900
C47 H47B 0.9900
C47 H47C 0.9900
C47 H47D 0.9900
C48 H48A 0.9900
C48 H48B 0.9900
C46A H46C 0.9900
C46A H46D 0.9900
O100 C101 1.405(11)
O100 C104 1.442(13)
C101 C102 1.511(13)
C101 H10B 0.9900
C101 H10C 0.9900
C102 C103 1.484(14)
C102 H10D 0.9900
C102 H10E 0.9900
C103 C104 1.446(15)
C103 H10F 0.9900
C103 H10G 0.9900
C104 H10H 0.9900
C104 H10I 0.9900

loop_
_geom_torsion_atom_site_label_1
_geom_torsion_atom_site_label_2
_geom_torsion_atom_site_label_3
_geom_torsion_atom_site_label_4
_geom_torsion
C1 Sn1 Cl2 Li1 -113.8(2)
C25 Sn1 Cl2 Li1 127.9(2)
C13 Sn1 Cl2 Li1 8.8(2)
Cl1 Sn1 Cl2 Li1 177(56)
C25 Sn1 C1 C2 100.73(19)
C13 Sn1 C1 C2 -72.6(2)
Cl1 Sn1 C1 C2 -166.57(18)
Cl2 Sn1 C1 C2 14.81(18)
C25 Sn1 C1 C5 -72.6(2)
C13 Sn1 C1 C5 114.02(19)
Cl1 Sn1 C1 C5 20.09(18)
Cl2 Sn1 C1 C5 -158.53(18)
C25 Sn1 C1 V1 -164.84(10)
C13 Sn1 C1 V1 21.79(16)
Cl1 Sn1 C1 V1 -72.14(11)
Cl2 Sn1 C1 V1 109.24(11)
C11 V1 C1 C2 153.5(6)
C10 V1 C1 C2 -167.4(6)
C6 V1 C1 C2 76.3(6)
C12 V1 C1 C2 114.6(6)
C10A V1 C1 C2 -148.5(6)
C9A V1 C1 C2 -68(2)
C7 V1 C1 C2 37.2(7)
C8A V1 C1 C2 28.6(8)
C9 V1 C1 C2 -120.4(7)
C8 V1 C1 C2 -24.1(11)
C11A V1 C1 C2 174.9(4)
C7A V1 C1 C2 66.8(6)
C11 V1 C1 C5 -91.4(6)
C10 V1 C1 C5 -52.3(6)
C6 V1 C1 C5 -168.5(6)
C12 V1 C1 C5 -130.2(6)
C10A V1 C1 C5 -33.4(6)
C9A V1 C1 C5 48(2)
C7 V1 C1 C5 152.3(7)
C8A V1 C1 C5 143.7(8)
C9 V1 C1 C5 -5.3(8)
C8 V1 C1 C5 91.0(10)
C11A V1 C1 C5 -70.0(4)
C7A V1 C1 C5 -178.0(5)
C11 V1 C1 Sn1 29.1(6)
C10 V1 C1 Sn1 68.1(6)
C6 V1 C1 Sn1 -48.1(6)
C12 V1 C1 Sn1 -9.8(6)
C10A V1 C1 Sn1 87.1(6)
C9A V1 C1 Sn1 168(2)
C7 V1 C1 Sn1 -87.2(7)
C8A V1 C1 Sn1 -95.8(8)
C9 V1 C1 Sn1 115.2(7)
C8 V1 C1 Sn1 -148.6(10)
C11A V1 C1 Sn1 50.4(4)
C7A V1 C1 Sn1 -57.6(6)
C5 C1 C2 C3 -0.2(2)
Sn1 C1 C2 C3 -174.53(16)
V1 C1 C2 C3 63.10(16)
C5 C1 C2 V1 -63.29(14)
Sn1 C1 C2 V1 122.38(16)
C11 V1 C2 C3 -158.0(7)
C10 V1 C2 C3 -84.5(16)
C6 V1 C2 C3 127.0(5)
C12 V1 C2 C3 164.3(6)
C10A V1 C2 C3 -17.5(18)
C9A V1 C2 C3 42.8(7)
C7 V1 C2 C3 88.0(5)
C8A V1 C2 C3 79.1(5)
C9 V1 C2 C3 10.0(6)
C8 V1 C2 C3 52.1(5)
C11A V1 C2 C3 -127.6(7)
C7A V1 C2 C3 116.8(5)
C11 V1 C2 C1 -40.4(7)
C10 V1 C2 C1 33.1(16)
C6 V1 C2 C1 -115.4(5)
C12 V1 C2 C1 -78.1(6)
C10A V1 C2 C1 100.1(17)
C9A V1 C2 C1 160.4(7)
C7 V1 C2 C1 -154.4(5)
C8A V1 C2 C1 -163.4(5)
C9 V1 C2 C1 127.6(6)
C8 V1 C2 C1 169.7(5)
C11A V1 C2 C1 -10.0(7)
C7A V1 C2 C1 -125.6(5)
C1 C2 C3 C4 0.0(3)
V1 C2 C3 C4 63.07(17)
C1 C2 C3 V1 -63.03(15)
C11 V1 C3 C4 -36(2)
C10 V1 C3 C4 34.8(4)
C6 V1 C3 C4 177.4(6)
C12 V1 C3 C4 -145.6(10)
C10A V1 C3 C4 56.3(7)
C9A V1 C3 C4 92.7(6)
C7 V1 C3 C4 143.0(4)
C8A V1 C3 C4 131.4(6)
C9 V1 C3 C4 68.9(4)
C8 V1 C3 C4 105.1(4)
C11A V1 C3 C4 12.0(9)
C7A V1 C3 C4 168.6(5)
C11 V1 C3 C2 81(2)
C10 V1 C3 C2 151.6(4)
C6 V1 C3 C2 -65.7(6)
C12 V1 C3 C2 -28.8(10)
C10A V1 C3 C2 173.1(6)
C9A V1 C3 C2 -150.5(6)
C7 V1 C3 C2 -100.2(4)
C8A V1 C3 C2 -111.7(6)
C9 V1 C3 C2 -174.3(3)
C8 V1 C3 C2 -138.1(4)
C11A V1 C3 C2 128.8(9)
C7A V1 C3 C2 -74.6(5)
C2 C3 C4 C5 0.1(3)
V1 C3 C4 C5 62.80(17)
C2 C3 C4 V1 -62.67(16)
C11 V1 C4 C3 168.7(6)
C10 V1 C4 C3 -156.6(4)
C6 V1 C4 C3 -5.7(13)
C12 V1 C4 C3 120.9(15)
C10A V1 C4 C3 -136.1(6)
C9A V1 C4 C3 -97.3(6)
C7 V1 C4 C3 -48.3(5)
C8A V1 C4 C3 -60.9(6)
C9 V1 C4 C3 -119.3(4)
C8 V1 C4 C3 -82.2(3)
C11A V1 C4 C3 -173.7(5)
C7A V1 C4 C3 -20.9(10)
C11 V1 C4 C5 51.6(6)
C10 V1 C4 C5 86.2(4)
C6 V1 C4 C5 -122.8(13)
C12 V1 C4 C5 3.8(16)
C10A V1 C4 C5 106.8(6)
C9A V1 C4 C5 145.5(6)
C7 V1 C4 C5 -165.4(5)
C8A V1 C4 C5 -178.1(6)
C9 V1 C4 C5 123.5(4)
C8 V1 C4 C5 160.7(3)
C11A V1 C4 C5 69.1(5)
C7A V1 C4 C5 -138.1(10)
C3 C4 C5 C1 -0.3(3)
V1 C4 C5 C1 62.64(16)
C3 C4 C5 V1 -62.89(17)
C2 C1 C5 C4 0.3(2)
Sn1 C1 C5 C4 174.85(15)
V1 C1 C5 C4 -62.81(16)
C2 C1 C5 V1 63.08(14)
Sn1 C1 C5 V1 -122.34(15)
C11 V1 C5 C4 -142.6(6)
C10 V1 C5 C4 -102.5(5)
C6 V1 C5 C4 138.9(11)
C12 V1 C5 C4 -178.5(6)
C10A V1 C5 C4 -83.2(5)
C9A V1 C5 C4 -47.8(7)
C7 V1 C5 C4 37.8(13)
C8A V1 C5 C4 4.5(15)
C9 V1 C5 C4 -65.2(4)
C8 V1 C5 C4 -28.8(5)
C11A V1 C5 C4 -121.5(5)
C7A V1 C5 C4 121.9(12)
C11 V1 C5 C1 99.8(6)
C10 V1 C5 C1 139.8(5)
C6 V1 C5 C1 21.3(11)
C12 V1 C5 C1 63.9(6)
C10A V1 C5 C1 159.1(5)
C9A V1 C5 C1 -165.4(7)
C7 V1 C5 C1 -79.9(13)
C8A V1 C5 C1 -113.2(14)
C9 V1 C5 C1 177.2(4)
C8 V1 C5 C1 -146.5(4)
C11A V1 C5 C1 120.8(4)
C7A V1 C5 C1 4.3(12)
C11 V1 C6 C12 -21.5(8)
C10 V1 C6 C12 -53.9(10)
C10A V1 C6 C12 -74.4(10)
C9A V1 C6 C12 -108.8(10)
C7 V1 C6 C12 -145.2(16)
C8A V1 C6 C12 -134.4(14)
C9 V1 C6 C12 -91.9(9)
C8 V1 C6 C12 -122.5(11)
C11A V1 C6 C12 -36.7(9)
C7A V1 C6 C12 -156(7)
C11 V1 C6 C7 123.7(11)
C10 V1 C6 C7 91.3(10)
C12 V1 C6 C7 145.2(16)
C10A V1 C6 C7 70.8(10)
C9A V1 C6 C7 36.4(10)
C8A V1 C6 C7 10.8(11)
C9 V1 C6 C7 53.3(10)
C8 V1 C6 C7 22.8(9)
C11A V1 C6 C7 108.5(10)
C7A V1 C6 C7 -11(5)
C12 C6 C7 C8 -2(4)
V1 C6 C7 C8 -46.2(18)
C12 C6 C7 V1 45(2)
C11 V1 C7 C8 90.8(8)
C10 V1 C7 C8 51.5(8)
C6 V1 C7 C8 143.1(15)
C12 V1 C7 C8 121.5(9)
C10A V1 C7 C8 35.4(8)
C9A V1 C7 C8 13.0(8)
C8A V1 C7 C8 7(4)
C9 V1 C7 C8 20.6(7)
C11A V1 C7 C8 69.8(8)
C7A V1 C7 C8 147.0(19)
C11 V1 C7 C6 -52.2(11)
C10 V1 C7 C6 -91.6(10)
C12 V1 C7 C6 -21.6(10)
C10A V1 C7 C6 -107.7(11)
C9A V1 C7 C6 -130.0(13)
C8A V1 C7 C6 -136(5)
C9 V1 C7 C6 -122.5(11)
C8 V1 C7 C6 -143.1(15)
C11A V1 C7 C6 -73.3(10)
C7A V1 C7 C6 4(2)
C6 C7 C8 C9 3(3)
V1 C7 C8 C9 -42.1(15)
C6 C7 C8 V1 45.5(18)
C11 V1 C8 C7 -91.9(9)
C10 V1 C8 C7 -124.6(9)
C6 V1 C8 C7 -23.0(9)
C12 V1 C8 C7 -54.2(9)
C10A V1 C8 C7 -133.7(10)
C9A V1 C8 C7 -138(3)
C8A V1 C8 C7 -3.1(17)
C9 V1 C8 C7 -147.0(12)
C11A V1 C8 C7 -111.3(9)
C7A V1 C8 C7 -16.9(10)
C11 V1 C8 C9 55.0(7)
C10 V1 C8 C9 22.4(6)
C6 V1 C8 C9 123.9(9)
C12 V1 C8 C9 92.7(7)
C10A V1 C8 C9 13.2(6)
C9A V1 C8 C9 9(2)
C7 V1 C8 C9 147.0(12)
C8A V1 C8 C9 143.8(16)
C11A V1 C8 C9 35.6(7)
C7A V1 C8 C9 130.1(10)
C7 C8 C9 C10 -1(2)
V1 C8 C9 C10 -43.3(11)
C7 C8 C9 V1 41.9(15)
C11 V1 C9 C10 22.9(6)
C6 V1 C9 C10 92.2(7)
C12 V1 C9 C10 54.3(7)
C10A V1 C9 C10 1.2(15)
C9A V1 C9 C10 138.1(13)
C7 V1 C9 C10 123.6(8)
C8A V1 C9 C10 126.6(8)
C8 V1 C9 C10 144.1(10)
C11A V1 C9 C10 8.7(6)
C7A V1 C9 C10 101.2(8)
C11 V1 C9 C8 -121.1(8)
C10 V1 C9 C8 -144.1(10)
C6 V1 C9 C8 -51.9(8)
C12 V1 C9 C8 -89.7(8)
C10A V1 C9 C8 -143(2)
C9A V1 C9 C8 -5.9(13)
C7 V1 C9 C8 -20.5(8)
C8A V1 C9 C8 -17.4(8)
C11A V1 C9 C8 -135.3(9)
C7A V1 C9 C8 -42.9(9)
C8 C9 C10 C11 -1(2)
V1 C9 C10 C11 -44.7(10)
C8 C9 C10 V1 44.0(12)
C11 V1 C10 C9 -143.9(9)
C6 V1 C10 C9 -90.6(7)
C12 V1 C10 C9 -121.8(7)
C10A V1 C10 C9 -1.1(13)
C9A V1 C10 C9 -18.3(7)
C7 V1 C10 C9 -52.4(7)
C8A V1 C10 C9 -44.5(7)
C8 V1 C10 C9 -22.2(6)
C11A V1 C10 C9 -157.1(16)
C7A V1 C10 C9 -80.8(7)
C6 V1 C10 C11 53.4(6)
C12 V1 C10 C11 22.1(6)
C10A V1 C10 C11 142.9(15)
C9A V1 C10 C11 125.6(8)
C7 V1 C10 C11 91.5(7)
C8A V1 C10 C11 99.5(7)
C9 V1 C10 C11 143.9(9)
C8 V1 C10 C11 121.7(7)
C11A V1 C10 C11 -13.1(13)
C7A V1 C10 C11 63.2(7)
C9 C10 C11 C12 0(2)
V1 C10 C11 C12 -46.2(13)
C9 C10 C11 V1 45.9(10)
C10 V1 C11 C12 144.0(10)
C6 V1 C11 C12 21.6(8)
C10A V1 C11 C12 129.4(9)
C9A V1 C11 C12 100.6(9)
C7 V1 C11 C12 52.5(8)
C8A V1 C11 C12 63.8(9)
C9 V1 C11 C12 121.7(8)
C8 V1 C11 C12 90.1(8)
C11A V1 C11 C12 155.6(13)
C7A V1 C11 C12 28.8(9)
C6 V1 C11 C10 -122.4(7)
C12 V1 C11 C10 -144.0(10)
C10A V1 C11 C10 -14.6(6)
C9A V1 C11 C10 -43.4(7)
C7 V1 C11 C10 -91.5(6)
C8A V1 C11 C10 -80.2(7)
C9 V1 C11 C10 -22.3(5)
C8 V1 C11 C10 -53.9(6)
C11A V1 C11 C10 11.6(10)
C7A V1 C11 C10 -115.2(7)
C10 C11 C12 C6 2(3)
V1 C11 C12 C6 -43.4(19)
C10 C11 C12 V1 45.9(12)
C7 C6 C12 C11 -2(4)
V1 C6 C12 C11 43.1(18)
C7 C6 C12 V1 -45(2)
C10 V1 C12 C11 -22.9(6)
C6 V1 C12 C11 -145.3(13)
C10A V1 C12 C11 -40.6(7)
C9A V1 C12 C11 -77.7(8)
C7 V1 C12 C11 -123.6(8)
C8A V1 C12 C11 -113.0(8)
C9 V1 C12 C11 -54.5(7)
C8 V1 C12 C11 -92.3(7)
C11A V1 C12 C11 -10.3(5)
C7A V1 C12 C11 -139.8(12)
C11 V1 C12 C6 145.3(13)
C10 V1 C12 C6 122.4(10)
C10A V1 C12 C6 104.8(11)
C9A V1 C12 C6 67.6(11)
C7 V1 C12 C6 21.7(10)
C8A V1 C12 C6 32.3(10)
C9 V1 C12 C6 90.8(10)
C8 V1 C12 C6 53.1(10)
C11A V1 C12 C6 135.1(11)
C7A V1 C12 C6 5.5(15)
C11 V1 C6A C12A -11.2(8)
C10 V1 C6A C12A -34.6(8)
C6 V1 C6A C12A -148(2)
C12 V1 C6A C12A -4(3)
C10A V1 C6A C12A -53.2(9)
C9A V1 C6A C12A -91.0(9)
C7 V1 C6A C12A -132.8(11)
C8A V1 C6A C12A -122.9(10)
C9 V1 C6A C12A -68.8(9)
C8 V1 C6A C12A -105.7(9)
C11A V1 C6A C12A -21.4(8)
C7A V1 C6A C12A -144.9(15)
C11 V1 C6A C7A 133.6(13)
C10 V1 C6A C7A 110.3(11)
C6 V1 C6A C7A -4(2)
C12 V1 C6A C7A 141(5)
C10A V1 C6A C7A 91.7(11)
C9A V1 C6A C7A 53.8(11)
C7 V1 C6A C7A 12.1(10)
C8A V1 C6A C7A 22.0(10)
C9 V1 C6A C7A 76.0(10)
C8 V1 C6A C7A 39.2(10)
C11A V1 C6A C7A 123.5(11)
C12A C6A C7A C8A 2(4)
V1 C6A C7A C8A -44(2)
C12A C6A C7A V1 46(2)
C11 V1 C7A C6A -34.3(10)
C10 V1 C7A C6A -69.5(10)
C6 V1 C7A C6A 9(5)
C12 V1 C7A C6A -10.6(12)
C10A V1 C7A C6A -89.7(10)
C9A V1 C7A C6A -121.4(11)
C7 V1 C7A C6A -157(2)
C8A V1 C7A C6A -144.7(16)
C9 V1 C7A C6A -106.9(10)
C8 V1 C7A C6A -134.7(12)
C11A V1 C7A C6A -51.3(10)
C11 V1 C7A C8A 110.3(10)
C10 V1 C7A C8A 75.2(9)
C6 V1 C7A C8A 154(7)
C12 V1 C7A C8A 134.0(14)
C10A V1 C7A C8A 55.0(9)
C9A V1 C7A C8A 23.2(8)
C7 V1 C7A C8A -12.0(15)
C9 V1 C7A C8A 37.8(9)
C8 V1 C7A C8A 9.9(8)
C11A V1 C7A C8A 93.4(9)
C6A C7A C8A C9A -1(3)
V1 C7A C8A C9A -46.0(16)
C6A C7A C8A V1 45(2)
C11 V1 C8A C9A 75.7(8)
C10 V1 C8A C9A 37.0(7)
C6 V1 C8A C9A 136.7(12)
C12 V1 C8A C9A 109.9(8)
C10A V1 C8A C9A 22.3(6)
C7 V1 C8A C9A 173(5)
C9 V1 C8A C9A 7.4(6)
C8 V1 C8A C9A -17.1(11)
C11A V1 C8A C9A 54.3(7)
C7A V1 C8A C9A 142.7(13)
C11 V1 C8A C7A -67.0(10)
C10 V1 C8A C7A -105.6(10)
C6 V1 C8A C7A -6.0(15)
C12 V1 C8A C7A -32.7(10)
C10A V1 C8A C7A -120.3(10)
C9A V1 C8A C7A -142.7(13)
C7 V1 C8A C7A 30(4)
C9 V1 C8A C7A -135.3(11)
C8 V1 C8A C7A -159.7(16)
C11A V1 C8A C7A -88.3(10)
C7A C8A C9A C10A 1(3)
V1 C8A C9A C10A -45.3(12)
C7A C8A C9A V1 46.6(17)
C11 V1 C9A C10A 40.9(6)
C10 V1 C9A C10A 9.7(5)
C6 V1 C9A C10A 113.2(8)
C12 V1 C9A C10A 77.8(7)
C7 V1 C9A C10A 142.1(10)
C8A V1 C9A C10A 144.1(10)
C9 V1 C9A C10A -19.5(9)
C8 V1 C9A C10A 175(3)
C11A V1 C9A C10A 22.6(5)
C7A V1 C9A C10A 121.0(7)
C11 V1 C9A C8A -103.2(8)
C10 V1 C9A C8A -134.3(9)
C6 V1 C9A C8A -30.8(9)
C12 V1 C9A C8A -66.3(9)
C10A V1 C9A C8A -144.1(10)
C7 V1 C9A C8A -1.9(12)
C9 V1 C9A C8A -163.6(13)
C8 V1 C9A C8A 31(2)
C11A V1 C9A C8A -121.4(8)
C7A V1 C9A C8A -23.1(8)
C8A C9A C10A C11A -1(2)
V1 C9A C10A C11A -46.5(10)
C8A C9A C10A V1 45.6(13)
C11 V1 C10A C9A -128.9(8)
C10 V1 C10A C9A -156.0(15)
C6 V1 C10A C9A -64.1(8)
C12 V1 C10A C9A -100.5(8)
C7 V1 C10A C9A -28.0(8)
C8A V1 C10A C9A -22.3(6)
C9 V1 C10A C9A 26.1(17)
C8 V1 C10A C9A -1.6(9)
C11A V1 C10A C9A -143.9(9)
C7A V1 C10A C9A -54.2(7)
C11 V1 C10A C11A 15.0(6)
C10 V1 C10A C11A -12.2(12)
C6 V1 C10A C11A 79.8(7)
C12 V1 C10A C11A 43.4(7)
C9A V1 C10A C11A 143.9(9)
C7 V1 C10A C11A 115.8(7)
C8A V1 C10A C11A 121.5(7)
C9 V1 C10A C11A 170(2)
C8 V1 C10A C11A 142.3(8)
C7A V1 C10A C11A 89.7(6)
C9A C10A C11A C12A -0.2(19)
V1 C10A C11A C12A -46.3(12)
C9A C10A C11A V1 46.1(10)
C11 V1 C11A C12A -0.3(13)
C10 V1 C11A C12A 156.4(17)
C6 V1 C11A C12A 42.7(8)
C12 V1 C11A C12A 17.0(8)
C10A V1 C11A C12A 143.1(10)
C9A V1 C11A C12A 120.8(8)
C7 V1 C11A C12A 79.0(9)
C8A V1 C11A C12A 89.1(8)
C9 V1 C11A C12A 139.5(9)
C8 V1 C11A C12A 114.0(8)
C7A V1 C11A C12A 51.4(8)
C11 V1 C11A C10A -143.5(12)
C10 V1 C11A C10A 13.3(13)
C6 V1 C11A C10A -100.4(7)
C12 V1 C11A C10A -126.1(8)
C9A V1 C11A C10A -22.4(6)
C7 V1 C11A C10A -64.2(7)
C8A V1 C11A C10A -54.0(6)
C9 V1 C11A C10A -3.6(7)
C8 V1 C11A C10A -29.2(7)
C7A V1 C11A C10A -91.7(7)
C7A C6A C12A C11A -2(3)
V1 C6A C12A C11A 43.5(15)
C7A C6A C12A V1 -45(2)
C10A C11A C12A C6A 1(2)
V1 C11A C12A C6A -43.6(16)
C10A C11A C12A V1 45.0(11)
C11 V1 C12A C6A 146(3)
C10 V1 C12A C6A 136.1(11)
C6 V1 C12A C6A 15.9(10)
C12 V1 C12A C6A 2.2(18)
C10A V1 C12A C6A 122.0(10)
C9A V1 C12A C6A 90.4(10)
C7 V1 C12A C6A 41.2(10)
C8A V1 C12A C6A 52.5(9)
C9 V1 C12A C6A 112.7(10)
C8 V1 C12A C6A 77.7(10)
C11A V1 C12A C6A 145.2(13)
C7A V1 C12A C6A 21.7(10)
C11 V1 C12A C11A 0.5(17)
C10 V1 C12A C11A -9.1(7)
C6 V1 C12A C11A -129.3(10)
C12 V1 C12A C11A -143.0(16)
C10A V1 C12A C11A -23.3(7)
C9A V1 C12A C11A -54.8(8)
C7 V1 C12A C11A -104.0(8)
C8A V1 C12A C11A -92.7(8)
C9 V1 C12A C11A -32.5(8)
C8 V1 C12A C11A -67.5(8)
C7A V1 C12A C11A -123.5(9)
C1 Sn1 C13 C17 -76.6(2)
C25 Sn1 C13 C17 110.05(19)
Cl1 Sn1 C13 C17 16.69(18)
Cl2 Sn1 C13 C17 -163.62(18)
C1 Sn1 C13 C14 98.9(2)
C25 Sn1 C13 C14 -74.4(2)
Cl1 Sn1 C13 C14 -167.73(19)
Cl2 Sn1 C13 C14 11.96(19)
C1 Sn1 C13 V2 -167.38(10)
C25 Sn1 C13 V2 19.30(17)
Cl1 Sn1 C13 V2 -74.06(12)
Cl2 Sn1 C13 V2 105.63(12)
C22 V2 C13 C17 27.3(6)
C23 V2 C13 C17 -37.1(3)
C21 V2 C13 C17 131.9(3)
C24 V2 C13 C17 -75.3(2)
C18 V2 C13 C17 -112.2(2)
C20 V2 C13 C17 175.5(2)
C19 V2 C13 C17 -149.1(2)
C16 V2 C13 C17 37.27(16)
C15 V2 C13 C17 78.56(17)
C14 V2 C13 C17 115.7(2)
C22 V2 C13 C14 -88.4(6)
C23 V2 C13 C14 -152.8(3)
C21 V2 C13 C14 16.2(4)
C24 V2 C13 C14 169.0(2)
C18 V2 C13 C14 132.1(2)
C20 V2 C13 C14 59.8(2)
C19 V2 C13 C14 95.2(2)
C17 V2 C13 C14 -115.7(2)
C16 V2 C13 C14 -78.43(17)
C15 V2 C13 C14 -37.14(16)
C22 V2 C13 Sn1 147.8(6)
C23 V2 C13 Sn1 83.4(3)
C21 V2 C13 Sn1 -107.6(3)
C24 V2 C13 Sn1 45.2(2)
C18 V2 C13 Sn1 8.3(2)
C20 V2 C13 Sn1 -64.0(2)
C19 V2 C13 Sn1 -28.6(2)
C17 V2 C13 Sn1 120.5(2)
C16 V2 C13 Sn1 157.73(18)
C15 V2 C13 Sn1 -160.98(18)
C14 V2 C13 Sn1 -123.8(2)
C17 C13 C14 C15 -0.2(3)
Sn1 C13 C14 C15 -176.44(17)
V2 C13 C14 C15 62.38(17)
C17 C13 C14 V2 -62.57(15)
Sn1 C13 C14 V2 121.18(16)
C22 V2 C14 C15 31.6(3)
C23 V2 C14 C15 -39.6(7)
C21 V2 C14 C15 71.2(3)
C24 V2 C14 C15 -137.1(4)
C18 V2 C14 C15 -179.0(2)
C20 V2 C14 C15 108.4(2)
C19 V2 C14 C15 145.8(2)
C17 V2 C14 C15 -79.22(19)
C16 V2 C14 C15 -36.97(19)
C13 V2 C14 C15 -117.3(2)
C22 V2 C14 C13 149.0(3)
C23 V2 C14 C13 77.7(6)
C21 V2 C14 C13 -171.4(2)
C24 V2 C14 C13 -19.8(4)
C18 V2 C14 C13 -61.6(2)
C20 V2 C14 C13 -134.3(2)
C19 V2 C14 C13 -96.9(2)
C17 V2 C14 C13 38.12(14)
C16 V2 C14 C13 80.37(17)
C15 V2 C14 C13 117.3(2)
C13 C14 C15 C16 0.4(3)
V2 C14 C15 C16 63.20(19)
C13 C14 C15 V2 -62.79(16)
C22 V2 C15 C16 84.2(2)
C23 V2 C15 C16 47.9(3)
C21 V2 C15 C16 123.3(2)
C24 V2 C15 C16 3.5(4)
C18 V2 C15 C16 -114.4(5)
C20 V2 C15 C16 159.5(2)
C19 V2 C15 C16 -166.6(2)
C17 V2 C15 C16 -37.63(15)
C14 V2 C15 C16 -116.9(2)
C13 V2 C15 C16 -79.83(17)
C22 V2 C15 C14 -158.9(2)
C23 V2 C15 C14 164.8(2)
C21 V2 C15 C14 -119.7(2)
C24 V2 C15 C14 120.5(4)
C18 V2 C15 C14 2.6(6)
C20 V2 C15 C14 -83.5(2)
C19 V2 C15 C14 -49.6(3)
C17 V2 C15 C14 79.31(17)
C16 V2 C15 C14 116.9(2)
C13 V2 C15 C14 37.11(16)
C14 C15 C16 C17 -0.5(3)
V2 C15 C16 C17 62.96(18)
C14 C15 C16 V2 -63.43(18)
C22 V2 C16 C15 -103.9(2)
C23 V2 C16 C15 -143.3(2)
C21 V2 C16 C15 -67.7(2)
C24 V2 C16 C15 -178.3(2)
C18 V2 C16 C15 147.0(3)
C20 V2 C16 C15 -33.8(3)
C19 V2 C16 C15 49.9(8)
C17 V2 C16 C15 116.9(2)
C14 V2 C16 C15 37.53(15)
C13 V2 C16 C15 79.53(16)
C22 V2 C16 C17 139.3(2)
C23 V2 C16 C17 99.8(2)
C21 V2 C16 C17 175.4(2)
C24 V2 C16 C17 64.8(2)
C18 V2 C16 C17 30.2(3)
C20 V2 C16 C17 -150.7(2)
C19 V2 C16 C17 -66.9(8)
C15 V2 C16 C17 -116.9(2)
C14 V2 C16 C17 -79.32(16)
C13 V2 C16 C17 -37.32(15)
C15 C16 C17 C13 0.3(3)
V2 C16 C17 C13 63.69(16)
C15 C16 C17 V2 -63.35(19)
C14 C13 C17 C16 -0.1(3)
Sn1 C13 C17 C16 176.27(16)
V2 C13 C17 C16 -63.21(17)
C14 C13 C17 V2 63.12(15)
Sn1 C13 C17 V2 -120.52(15)
C22 V2 C17 C16 -51.9(3)
C23 V2 C17 C16 -88.5(3)
C21 V2 C17 C16 -9.2(4)
C24 V2 C17 C16 -127.2(2)
C18 V2 C17 C16 -162.9(2)
C20 V2 C17 C16 104.9(5)
C19 V2 C17 C16 163.2(2)
C15 V2 C17 C16 36.99(16)
C14 V2 C17 C16 79.15(18)
C13 V2 C17 C16 117.1(2)
C22 V2 C17 C13 -169.0(2)
C23 V2 C17 C13 154.4(2)
C21 V2 C17 C13 -126.3(4)
C24 V2 C17 C13 115.7(2)
C18 V2 C17 C13 80.0(2)
C20 V2 C17 C13 -12.3(6)
C19 V2 C17 C13 46.1(3)
C16 V2 C17 C13 -117.1(2)
C15 V2 C17 C13 -80.12(16)
C14 V2 C17 C13 -37.96(13)
C22 V2 C18 C19 90.2(3)
C23 V2 C18 C19 122.9(3)
C21 V2 C18 C19 51.7(3)
C24 V2 C18 C19 145.3(3)
C20 V2 C18 C19 21.8(2)
C17 V2 C18 C19 -139.7(2)
C16 V2 C18 C19 -158.8(2)
C15 V2 C18 C19 -71.9(5)
C14 V2 C18 C19 -70.1(2)
C13 V2 C18 C19 -102.6(2)
C22 V2 C18 C24 -55.1(3)
C23 V2 C18 C24 -22.4(2)
C21 V2 C18 C24 -93.6(3)
C20 V2 C18 C24 -123.6(3)
C19 V2 C18 C24 -145.3(3)
C17 V2 C18 C24 75.0(2)
C16 V2 C18 C24 55.9(3)
C15 V2 C18 C24 142.7(4)
C14 V2 C18 C24 144.6(2)
C13 V2 C18 C24 112.1(2)
C24 C18 C19 C20 -0.7(6)
V2 C18 C19 C20 -45.7(4)
C24 C18 C19 V2 45.0(4)
C22 V2 C19 C18 -91.1(3)
C23 V2 C19 C18 -52.2(3)
C21 V2 C19 C18 -122.8(3)
C24 V2 C19 C18 -21.3(2)
C20 V2 C19 C18 -144.4(4)
C17 V2 C19 C18 60.8(3)
C16 V2 C19 C18 114.8(7)
C15 V2 C19 C18 154.4(2)
C14 V2 C19 C18 126.0(2)
C13 V2 C19 C18 87.7(2)
C22 V2 C19 C20 53.3(3)
C23 V2 C19 C20 92.2(3)
C21 V2 C19 C20 21.6(2)
C24 V2 C19 C20 123.1(3)
C18 V2 C19 C20 144.4(4)
C17 V2 C19 C20 -154.8(2)
C16 V2 C19 C20 -100.9(7)
C15 V2 C19 C20 -61.2(3)
C14 V2 C19 C20 -89.6(2)
C13 V2 C19 C20 -127.9(2)
C18 C19 C20 C21 1.0(6)
V2 C19 C20 C21 -44.6(4)
C18 C19 C20 V2 45.7(3)
C22 V2 C20 C19 -122.1(3)
C23 V2 C20 C19 -89.1(3)
C21 V2 C20 C19 -145.0(4)
C24 V2 C20 C19 -51.2(3)
C18 V2 C20 C19 -21.6(2)
C17 V2 C20 C19 77.9(5)
C16 V2 C20 C19 158.9(2)
C15 V2 C20 C19 138.3(2)
C14 V2 C20 C19 100.8(2)
C13 V2 C20 C19 68.9(3)
C22 V2 C20 C21 22.9(3)
C23 V2 C20 C21 55.9(3)
C24 V2 C20 C21 93.8(3)
C18 V2 C20 C21 123.4(3)
C19 V2 C20 C21 145.0(4)
C17 V2 C20 C21 -137.1(4)
C16 V2 C20 C21 -56.1(3)
C15 V2 C20 C21 -76.7(3)
C14 V2 C20 C21 -114.2(2)
C13 V2 C20 C21 -146.1(2)
C19 C20 C21 C22 -0.5(7)
V2 C20 C21 C22 -45.5(4)
C19 C20 C21 V2 45.0(4)
C22 V2 C21 C20 -143.8(4)
C23 V2 C21 C20 -119.9(3)
C24 V2 C21 C20 -87.1(3)
C18 V2 C21 C20 -50.8(3)
C19 V2 C21 C20 -21.3(2)
C17 V2 C21 C20 153.2(3)
C16 V2 C21 C20 147.0(2)
C15 V2 C21 C20 113.6(2)
C14 V2 C21 C20 78.7(2)
C13 V2 C21 C20 68.1(4)
C23 V2 C21 C22 23.9(3)
C24 V2 C21 C22 56.7(3)
C18 V2 C21 C22 93.1(3)
C20 V2 C21 C22 143.8(4)
C19 V2 C21 C22 122.6(3)
C17 V2 C21 C22 -63.0(4)
C16 V2 C21 C22 -69.1(3)
C15 V2 C21 C22 -102.6(3)
C14 V2 C21 C22 -137.5(2)
C13 V2 C21 C22 -148.1(3)
C20 C21 C22 C23 -0.2(7)
V2 C21 C22 C23 -46.3(3)
C20 C21 C22 V2 46.1(4)
C23 V2 C22 C21 -141.9(4)
C24 V2 C22 C21 -118.6(3)
C18 V2 C22 C21 -87.8(3)
C20 V2 C22 C21 -21.9(2)
C19 V2 C22 C21 -51.9(3)
C17 V2 C22 C21 151.0(2)
C16 V2 C22 C21 122.6(3)
C15 V2 C22 C21 86.4(3)
C14 V2 C22 C21 67.5(3)
C13 V2 C22 C21 131.5(5)
C21 V2 C22 C23 141.9(4)
C24 V2 C22 C23 23.3(3)
C18 V2 C22 C23 54.1(3)
C20 V2 C22 C23 120.0(3)
C19 V2 C22 C23 90.0(3)
C17 V2 C22 C23 -67.1(3)
C16 V2 C22 C23 -95.4(3)
C15 V2 C22 C23 -131.7(3)
C14 V2 C22 C23 -150.6(3)
C13 V2 C22 C23 -86.6(5)
C21 C22 C23 C24 0.2(6)
V2 C22 C23 C24 -46.2(3)
C21 C22 C23 V2 46.4(4)
C22 V2 C23 C24 142.3(4)
C21 V2 C23 C24 118.5(3)
C18 V2 C23 C24 21.6(2)
C20 V2 C23 C24 87.2(3)
C19 V2 C23 C24 51.0(3)
C17 V2 C23 C24 -88.9(3)
C16 V2 C23 C24 -126.2(3)
C15 V2 C23 C24 -152.5(2)
C14 V2 C23 C24 -123.8(5)
C13 V2 C23 C24 -67.1(3)
C21 V2 C23 C22 -23.8(3)
C24 V2 C23 C22 -142.3(4)
C18 V2 C23 C22 -120.7(3)
C20 V2 C23 C22 -55.0(3)
C19 V2 C23 C22 -91.2(3)
C17 V2 C23 C22 128.9(3)
C16 V2 C23 C22 91.6(3)
C15 V2 C23 C22 65.3(3)
C14 V2 C23 C22 93.9(5)
C13 V2 C23 C22 150.7(2)
C19 C18 C24 C23 -0.1(6)
V2 C18 C24 C23 45.3(4)
C19 C18 C24 V2 -45.4(4)
C22 C23 C24 C18 0.2(6)
V2 C23 C24 C18 -45.7(4)
C22 C23 C24 V2 45.9(3)
C22 V2 C24 C18 120.5(3)
C23 V2 C24 C18 144.3(3)
C21 V2 C24 C18 87.3(3)
C20 V2 C24 C18 50.6(3)
C19 V2 C24 C18 21.0(2)
C17 V2 C24 C18 -115.9(2)
C16 V2 C24 C18 -149.2(2)
C15 V2 C24 C18 -151.6(3)
C14 V2 C24 C18 -67.3(4)
C13 V2 C24 C18 -80.0(2)
C22 V2 C24 C23 -23.8(3)
C21 V2 C24 C23 -57.0(3)
C18 V2 C24 C23 -144.3(3)
C20 V2 C24 C23 -93.7(3)
C19 V2 C24 C23 -123.3(3)
C17 V2 C24 C23 99.8(2)
C16 V2 C24 C23 66.5(3)
C15 V2 C24 C23 64.1(4)
C14 V2 C24 C23 148.4(3)
C13 V2 C24 C23 135.7(2)
C1 Sn1 C25 C26 -108.09(19)
C13 Sn1 C25 C26 65.5(2)
Cl1 Sn1 C25 C26 159.38(19)
Cl2 Sn1 C25 C26 -21.73(19)
C1 Sn1 C25 C29 77.71(19)
C13 Sn1 C25 C29 -108.67(18)
Cl1 Sn1 C25 C29 -14.82(18)
Cl2 Sn1 C25 C29 164.07(18)
C1 Sn1 C25 V3 -14.02(15)
C13 Sn1 C25 V3 159.60(11)
Cl1 Sn1 C25 V3 -106.55(11)
Cl2 Sn1 C25 V3 72.34(11)
C30A V3 C25 C26 151.9(6)
C31A V3 C25 C26 113.2(6)
C32 V3 C25 C26 50.0(8)
C35A V3 C25 C26 -120.8(12)
C36A V3 C25 C26 -170.9(8)
C34A V3 C25 C26 -19.2(13)
C31 V3 C25 C26 86.2(6)
C33 V3 C25 C26 0.6(18)
C33A V3 C25 C26 38.2(7)
C34 V3 C25 C26 -113.4(19)
C32A V3 C25 C26 75.3(6)
C35 V3 C25 C26 -162.1(9)
C30A V3 C25 C29 -92.3(6)
C31A V3 C25 C29 -131.0(6)
C32 V3 C25 C29 165.8(8)
C35A V3 C25 C29 -5.0(13)
C36A V3 C25 C29 -55.2(8)
C34A V3 C25 C29 96.6(13)
C31 V3 C25 C29 -158.0(6)
C33 V3 C25 C29 116.4(18)
C33A V3 C25 C29 154.0(7)
C34 V3 C25 C29 2.4(19)
C32A V3 C25 C29 -168.9(6)
C35 V3 C25 C29 -46.3(9)
C30A V3 C25 Sn1 27.6(6)
C31A V3 C25 Sn1 -11.1(6)
C32 V3 C25 Sn1 -74.3(8)
C35A V3 C25 Sn1 114.9(12)
C36A V3 C25 Sn1 64.8(8)
C34A V3 C25 Sn1 -143.5(13)
C31 V3 C25 Sn1 -38.1(6)
C33 V3 C25 Sn1 -123.7(18)
C33A V3 C25 Sn1 -86.1(7)
C34 V3 C25 Sn1 122.4(19)
C32A V3 C25 Sn1 -48.9(6)
C35 V3 C25 Sn1 73.6(9)
C29 C25 C26 C27 0.2(2)
Sn1 C25 C26 C27 -174.84(16)
V3 C25 C26 C27 63.13(16)
C29 C25 C26 V3 -62.94(15)
Sn1 C25 C26 V3 122.03(16)
C30A V3 C26 C27 -159.7(8)
C31A V3 C26 C27 164.7(6)
C32 V3 C26 C27 99.7(7)
C35A V3 C26 C27 13.9(11)
C36A V3 C26 C27 -91.1(19)
C34A V3 C26 C27 54.5(6)
C31 V3 C26 C27 138.6(7)
C33 V3 C26 C27 63.2(8)
C33A V3 C26 C27 89.9(5)
C34 V3 C26 C27 24.0(14)
C32A V3 C26 C27 128.3(6)
C35 V3 C26 C27 -66(2)
C30A V3 C26 C25 -42.6(9)
C31A V3 C26 C25 -78.2(6)
C32 V3 C26 C25 -143.3(7)
C35A V3 C26 C25 130.9(11)
C36A V3 C26 C25 26(2)
C34A V3 C26 C25 171.6(6)
C31 V3 C26 C25 -104.4(6)
C33 V3 C26 C25 -179.7(8)
C33A V3 C26 C25 -153.0(5)
C34 V3 C26 C25 141.1(14)
C32A V3 C26 C25 -114.7(6)
C35 V3 C26 C25 51(2)
C25 C26 C27 C28 -0.3(3)
V3 C26 C27 C28 63.16(17)
C25 C26 C27 V3 -63.50(15)
C30A V3 C27 C28 -39(2)
C31A V3 C27 C28 -143.8(10)
C32 V3 C27 C28 152.7(8)
C35A V3 C27 C28 70.9(6)
C36A V3 C27 C28 36.7(9)
C34A V3 C27 C28 107.2(5)
C31 V3 C27 C28 -171.7(8)
C33 V3 C27 C28 114.3(8)
C33A V3 C27 C28 145.2(5)
C34 V3 C27 C28 77.1(8)
C32A V3 C27 C28 -179.9(6)
C35 V3 C27 C28 40.8(11)
C30A V3 C27 C26 78(2)
C31A V3 C27 C26 -26.9(10)
C32 V3 C27 C26 -90.4(8)
C35A V3 C27 C26 -172.2(6)
C36A V3 C27 C26 153.6(9)
C34A V3 C27 C26 -135.9(5)
C31 V3 C27 C26 -54.8(8)
C33 V3 C27 C26 -128.8(8)
C33A V3 C27 C26 -97.8(5)
C34 V3 C27 C26 -166.0(8)
C32A V3 C27 C26 -63.0(6)
C35 V3 C27 C26 157.7(11)
C26 C27 C28 C29 0.4(3)
V3 C27 C28 C29 63.21(17)
C26 C27 C28 V3 -62.85(17)
C30A V3 C28 C27 168.5(6)
C31A V3 C28 C27 115.6(16)
C32 V3 C28 C27 -40.1(11)
C35A V3 C28 C27 -118.3(5)
C36A V3 C28 C27 -156.4(6)
C34A V3 C28 C27 -80.4(5)
C31 V3 C28 C27 23(2)
C33 V3 C28 C27 -76.1(9)
C33A V3 C28 C27 -45.8(6)
C34 V3 C28 C27 -112.9(7)
C32A V3 C28 C27 0.1(12)
C35 V3 C28 C27 -151.0(7)
C30A V3 C28 C29 51.8(6)
C31A V3 C28 C29 -1.1(16)
C32 V3 C28 C29 -156.8(11)
C35A V3 C28 C29 125.0(5)
C36A V3 C28 C29 86.9(6)
C34A V3 C28 C29 162.9(5)
C31 V3 C28 C29 -94(2)
C33 V3 C28 C29 167.2(9)
C33A V3 C28 C29 -162.5(6)
C34 V3 C28 C29 130.4(7)
C32A V3 C28 C29 -116.6(12)
C35 V3 C28 C29 92.3(7)
C27 C28 C29 C25 -0.2(3)
V3 C28 C29 C25 62.88(16)
C27 C28 C29 V3 -63.12(18)
C26 C25 C29 C28 0.0(2)
Sn1 C25 C29 C28 175.29(15)
V3 C25 C29 C28 -62.67(16)
C26 C25 C29 V3 62.70(15)
Sn1 C25 C29 V3 -122.04(15)
C30A V3 C29 C28 -143.0(6)
C31A V3 C29 C28 179.6(7)
C32 V3 C29 C28 75(2)
C35A V3 C29 C28 -64.9(6)
C36A V3 C29 C28 -103.8(6)
C34A V3 C29 C28 -26.2(8)
C31 V3 C29 C28 152.3(9)
C33 V3 C29 C28 -22.4(15)
C33A V3 C29 C28 45.5(15)
C34 V3 C29 C28 -61.3(9)
C32A V3 C29 C28 137.1(10)
C35 V3 C29 C28 -96.4(6)
C30A V3 C29 C25 99.3(6)
C31A V3 C29 C25 61.9(7)
C32 V3 C29 C25 -42(2)
C35A V3 C29 C25 177.4(6)
C36A V3 C29 C25 138.5(6)
C34A V3 C29 C25 -143.9(8)
C31 V3 C29 C25 34.6(9)
C33 V3 C29 C25 -140.1(15)
C33A V3 C29 C25 -72.1(15)
C34 V3 C29 C25 -178.9(9)
C32A V3 C29 C25 19.5(10)
C35 V3 C29 C25 145.9(6)
C30A V3 C30 C31 147(2)
C31A V3 C30 C31 -14(5)
C32 V3 C30 C31 23.3(11)
C35A V3 C30 C31 98.7(12)
C36A V3 C30 C31 127.0(14)
C34A V3 C30 C31 61.0(13)
C33 V3 C30 C31 55.4(11)
C33A V3 C30 C31 27.4(12)
C34 V3 C30 C31 92.8(11)
C32A V3 C30 C31 3.5(15)
C35 V3 C30 C31 124.7(13)
C30A V3 C30 C36 1(2)
C31A V3 C30 C36 -160(6)
C32 V3 C30 C36 -122.4(14)
C35A V3 C30 C36 -47.1(13)
C36A V3 C30 C36 -18.7(13)
C34A V3 C30 C36 -84.8(13)
C31 V3 C30 C36 -145.7(17)
C33 V3 C30 C36 -90.4(13)
C33A V3 C30 C36 -118.3(14)
C34 V3 C30 C36 -53.0(12)
C32A V3 C30 C36 -142.2(17)
C35 V3 C30 C36 -21.0(13)
C36 C30 C31 C32 -4(4)
V3 C30 C31 C32 -47(2)
C36 C30 C31 V3 44(2)
C30A V3 C31 C30 -16.7(11)
C31A V3 C31 C30 6(2)
C32 V3 C31 C30 -142.6(17)
C35A V3 C31 C30 -83.5(12)
C36A V3 C31 C30 -45.5(12)
C34A V3 C31 C30 -117.5(13)
C33 V3 C31 C30 -119.5(13)
C33A V3 C31 C30 -142.0(16)
C34 V3 C31 C30 -88.3(11)
C32A V3 C31 C30 -166(6)
C35 V3 C31 C30 -50.8(11)
C30A V3 C31 C32 125.9(14)
C31A V3 C31 C32 148(2)
C35A V3 C31 C32 59.1(14)
C36A V3 C31 C32 97.1(14)
C34A V3 C31 C32 25.1(14)
C33 V3 C31 C32 23.1(13)
C33A V3 C31 C32 0.6(18)
C34 V3 C31 C32 54.3(12)
C32A V3 C31 C32 -23(5)
C35 V3 C31 C32 91.8(13)
C30 C31 C32 C33 1(5)
V3 C31 C32 C33 -47(3)
C30 C31 C32 V3 48(2)
C30A V3 C32 C31 -45.7(12)
C31A V3 C32 C31 -15.7(11)
C35A V3 C32 C31 -118.6(14)
C36A V3 C32 C31 -83.2(12)
C34A V3 C32 C31 -144.2(18)
C33 V3 C32 C31 -143(2)
C33A V3 C32 C31 -177(8)
C34 V3 C32 C31 -120.9(14)
C32A V3 C32 C31 8.9(18)
C35 V3 C32 C31 -90.5(12)
C30A V3 C32 C33 97.0(15)
C31A V3 C32 C33 127.1(17)
C35A V3 C32 C33 24.2(15)
C36A V3 C32 C33 59.5(15)
C34A V3 C32 C33 -1(2)
C31 V3 C32 C33 143(2)
C33A V3 C32 C33 -35(7)
C34 V3 C32 C33 21.9(14)
C32A V3 C32 C33 152(2)
C35 V3 C32 C33 52.3(14)
C31 C32 C33 C34 3(5)
V3 C32 C33 C34 -44(3)
C31 C32 C33 V3 47(3)
C30A V3 C33 C34 61.9(16)
C31A V3 C33 C34 99.6(16)
C32 V3 C33 C34 144(2)
C35A V3 C33 C34 0(2)
C36A V3 C33 C34 27.9(16)
C34A V3 C33 C34 -43(9)
C31 V3 C33 C34 121.3(17)
C33A V3 C33 C34 155(3)
C32A V3 C33 C34 129.9(18)
C35 V3 C33 C34 21.1(16)
C30A V3 C33 C32 -82.5(14)
C31A V3 C33 C32 -44.9(14)
C35A V3 C33 C32 -144(2)
C36A V3 C33 C32 -116.6(15)
C34A V3 C33 C32 172(11)
C31 V3 C33 C32 -23.1(12)
C33A V3 C33 C32 10.6(19)
C34 V3 C33 C32 -144(2)
C32A V3 C33 C32 -14.5(12)
C35 V3 C33 C32 -123.4(15)
C32 C33 C34 C35 0(6)
V3 C33 C34 C35 -44(4)
C32 C33 C34 V3 44(3)
C30A V3 C34 C33 -114.0(16)
C31A V3 C34 C33 -80.9(15)
C32 V3 C34 C33 -22.1(14)
C35A V3 C34 C33 180(100)
C36A V3 C34 C33 -139(2)
C34A V3 C34 C33 10(2)
C31 V3 C34 C33 -54.0(15)
C33A V3 C34 C33 -13.5(14)
C32A V3 C34 C33 -43.5(15)
C35 V3 C34 C33 -146(3)
C30A V3 C34 C35 32.0(16)
C31A V3 C34 C35 65.1(17)
C32 V3 C34 C35 123.9(18)
C35A V3 C34 C35 -34(13)
C36A V3 C34 C35 7(2)
C34A V3 C34 C35 156(3)
C31 V3 C34 C35 92.1(16)
C33 V3 C34 C35 146(3)
C33A V3 C34 C35 132.5(19)
C32A V3 C34 C35 102.5(17)
C33 C34 C35 C36 -6(6)
V3 C34 C35 C36 -50(3)
C33 C34 C35 V3 44(4)
C30A V3 C35 C34 -134(2)
C31A V3 C35 C34 -112.4(17)
C32 V3 C35 C34 -51.8(16)
C35A V3 C35 C34 6(2)
C36A V3 C35 C34 -136(12)
C34A V3 C35 C34 -13.7(15)
C31 V3 C35 C34 -89.8(16)
C33 V3 C35 C34 -21.0(16)
C33A V3 C35 C34 -42.4(17)
C32A V3 C35 C34 -80.0(16)
C30A V3 C35 C36 6.4(16)
C31A V3 C35 C36 27.9(15)
C32 V3 C35 C36 88.4(15)
C35A V3 C35 C36 146(3)
C36A V3 C35 C36 4(10)
C34A V3 C35 C36 126.6(18)
C31 V3 C35 C36 50.5(15)
C33 V3 C35 C36 119.3(17)
C33A V3 C35 C36 97.9(15)
C34 V3 C35 C36 140(3)
C32A V3 C35 C36 60.3(16)
C31 C30 C36 C35 -1(5)
V3 C30 C36 C35 42(3)
C31 C30 C36 V3 -43(2)
C34 C35 C36 C30 6(6)
V3 C35 C36 C30 -42(3)
C34 C35 C36 V3 49(3)
C30A V3 C36 C30 -4(6)
C31A V3 C36 C30 5.0(15)
C32 V3 C36 C30 52.7(12)
C35A V3 C36 C30 127.1(15)
C36A V3 C36 C30 145(2)
C34A V3 C36 C30 98.0(13)
C31 V3 C36 C30 21.2(11)
C33 V3 C36 C30 90.5(12)
C33A V3 C36 C30 60.6(13)
C34 V3 C36 C30 121.6(14)
C32A V3 C36 C30 27.4(13)
C35 V3 C36 C30 146(2)
C30A V3 C36 C35 -150(7)
C31A V3 C36 C35 -141(2)
C32 V3 C36 C35 -93.4(16)
C35A V3 C36 C35 -19.0(17)
C36A V3 C36 C35 -1(3)
C34A V3 C36 C35 -48.1(17)
C31 V3 C36 C35 -124.9(17)
C33 V3 C36 C35 -55.6(16)
C33A V3 C36 C35 -85.5(17)
C34 V3 C36 C35 -24.5(16)
C32A V3 C36 C35 -118.7(17)
C32 V3 C30A C31A 46.1(11)
C35A V3 C30A C31A 122.9(10)
C36A V3 C30A C31A 144.7(15)
C34A V3 C30A C31A 90.9(9)
C31 V3 C30A C31A 16.2(11)
C33 V3 C30A C31A 83.6(11)
C33A V3 C30A C31A 53.2(9)
C34 V3 C30A C31A 117.3(12)
C32A V3 C30A C31A 22.0(8)
C35 V3 C30A C31A 144.2(16)
C31A V3 C30A C36A -144.7(15)
C32 V3 C30A C36A -98.6(13)
C35A V3 C30A C36A -21.8(11)
C34A V3 C30A C36A -53.8(11)
C31 V3 C30A C36A -128.5(13)
C33 V3 C30A C36A -61.1(14)
C33A V3 C30A C36A -91.5(11)
C34 V3 C30A C36A -27.4(13)
C32A V3 C30A C36A -122.7(12)
C35 V3 C30A C36A 0(2)
C36A C30A C31A C32A 0(3)
V3 C30A C31A C32A -45.6(18)
C36A C30A C31A V3 46(2)
C32 V3 C31A C30A -125.5(13)
C35A V3 C31A C30A -53.5(9)
C36A V3 C31A C30A -22.0(9)
C34A V3 C31A C30A -91.7(9)
C31 V3 C31A C30A -147(2)
C33 V3 C31A C30A -96.2(12)
C33A V3 C31A C30A -122.4(10)
C34 V3 C31A C30A -59.4(11)
C32A V3 C31A C30A -144.4(13)
C35 V3 C31A C30A -25.1(11)
C30A V3 C31A C32A 144.4(13)
C32 V3 C31A C32A 18.9(12)
C35A V3 C31A C32A 90.9(9)
C36A V3 C31A C32A 122.4(10)
C34A V3 C31A C32A 52.7(9)
C31 V3 C31A C32A -3(2)
C33 V3 C31A C32A 48.2(12)
C33A V3 C31A C32A 22.0(9)
C34 V3 C31A C32A 85.0(12)
C35 V3 C31A C32A 119.3(13)
C30A C31A C32A C33A 1(3)
V3 C31A C32A C33A -43.9(18)
C30A C31A C32A V3 44.9(18)
C30A V3 C32A C31A -22.2(8)
C32 V3 C32A C31A -143(2)
C35A V3 C32A C31A -92.2(9)
C36A V3 C32A C31A -53.4(9)
C34A V3 C32A C31A -123.1(10)
C31 V3 C32A C31A 6(5)
C33 V3 C32A C31A -124.0(14)
C33A V3 C32A C31A -144.6(14)
C34 V3 C32A C31A -96.3(12)
C35 V3 C32A C31A -59.5(11)
C30A V3 C32A C33A 122.4(10)
C31A V3 C32A C33A 144.6(14)
C32 V3 C32A C33A 2(2)
C35A V3 C32A C33A 52.4(10)
C36A V3 C32A C33A 91.2(10)
C34A V3 C32A C33A 21.5(10)
C31 V3 C32A C33A 151(6)
C33 V3 C32A C33A 20.6(13)
C34 V3 C32A C33A 48.3(12)
C35 V3 C32A C33A 85.1(12)
C31A C32A C33A C34A 0(3)
V3 C32A C33A C34A -43(2)
C31A C32A C33A V3 43.6(18)
C30A V3 C33A C34A 92.1(11)
C31A V3 C33A C34A 123.4(12)
C32 V3 C33A C34A 140(8)
C35A V3 C33A C34A 21.6(11)
C36A V3 C33A C34A 54.0(11)
C31 V3 C33A C34A 138.2(15)
C33 V3 C33A C34A 4(2)
C34 V3 C33A C34A 20.1(13)
C32A V3 C33A C34A 145.3(16)
C35 V3 C33A C34A 46.8(13)
C30A V3 C33A C32A -53.2(9)
C31A V3 C33A C32A -21.9(8)
C32 V3 C33A C32A -5(7)
C35A V3 C33A C32A -123.7(11)
C36A V3 C33A C32A -91.2(9)
C34A V3 C33A C32A -145.3(16)
C31 V3 C33A C32A -7.0(14)
C33 V3 C33A C32A -141(2)
C34 V3 C33A C32A -125.2(14)
C35 V3 C33A C32A -98.5(11)
C32A C33A C34A C35A 0(4)
V3 C33A C34A C35A -44(2)
C32A C33A C34A V3 44(2)
C30A V3 C34A C33A -90.3(10)
C31A V3 C34A C33A -52.4(10)
C32 V3 C34A C33A -8.5(16)
C35A V3 C34A C33A -145.5(18)
C36A V3 C34A C33A -121.8(12)
C31 V3 C34A C33A -30.0(11)
C33 V3 C34A C33A -15(9)
C34 V3 C34A C33A -144(2)
C32A V3 C34A C33A -21.6(9)
C35 V3 C34A C33A -128.3(14)
C30A V3 C34A C35A 55.2(12)
C31A V3 C34A C35A 93.2(12)
C32 V3 C34A C35A 137.0(18)
C36A V3 C34A C35A 23.7(12)
C31 V3 C34A C35A 115.5(14)
C33 V3 C34A C35A 130(10)
C33A V3 C34A C35A 145.5(18)
C34 V3 C34A C35A 2(3)
C32A V3 C34A C35A 123.9(13)
C35 V3 C34A C35A 17.3(14)
C33A C34A C35A C36A -2(4)
V3 C34A C35A C36A -46(2)
C33A C34A C35A V3 45(2)
C30A V3 C35A C34A -120.9(13)
C31A V3 C35A C34A -89.7(12)
C32 V3 C35A C34A -29.9(12)
C36A V3 C35A C34A -142.3(19)
C31 V3 C35A C34A -62.7(13)
C33 V3 C35A C34A -8.4(18)
C33A V3 C35A C34A -21.3(11)
C34 V3 C35A C34A -8(13)
C32A V3 C35A C34A -52.1(12)
C35 V3 C35A C34A -149(2)
C30A V3 C35A C36A 21.4(11)
C31A V3 C35A C36A 52.6(12)
C32 V3 C35A C36A 112.4(14)
C34A V3 C35A C36A 142.3(19)
C31 V3 C35A C36A 79.6(13)
C33 V3 C35A C36A 134(2)
C33A V3 C35A C36A 120.9(13)
C34 V3 C35A C36A 134(14)
C32A V3 C35A C36A 90.2(12)
C35 V3 C35A C36A -7(2)
C31A C30A C36A C35A -3(4)
V3 C30A C36A C35A 43(3)
C31A C30A C36A V3 -46(2)
C34A C35A C36A C30A 4(5)
V3 C35A C36A C30A -43(2)
C34A C35A C36A V3 46(2)
C31A V3 C36A C30A 21.9(9)
C32 V3 C36A C30A 81.3(12)
C35A V3 C36A C30A 145.5(18)
C34A V3 C36A C30A 122.1(11)
C31 V3 C36A C30A 43.7(11)
C33 V3 C36A C30A 114.6(13)
C33A V3 C36A C30A 90.8(10)
C34 V3 C36A C30A 139.2(19)
C32A V3 C36A C30A 53.0(10)
C35 V3 C36A C30A 177(12)
C30A V3 C36A C35A -145.5(18)
C31A V3 C36A C35A -123.5(13)
C32 V3 C36A C35A -64.2(13)
C34A V3 C36A C35A -23.4(12)
C31 V3 C36A C35A -101.7(13)
C33 V3 C36A C35A -30.9(13)
C33A V3 C36A C35A -54.7(12)
C34 V3 C36A C35A -6(2)
C32A V3 C36A C35A -92.5(12)
C35 V3 C36A C35A 32(11)
Sn1 Cl2 Li1 O2 -34.4(3)
Sn1 Cl2 Li1 O1 83.3(3)
Sn1 Cl2 Li1 O3 -154.71(10)
O2 Li1 O1 C37 -77.5(3)
O3 Li1 O1 C37 39.2(4)
Cl2 Li1 O1 C37 156.4(2)
O2 Li1 O1 C40 104.4(4)
O3 Li1 O1 C40 -138.8(4)
Cl2 Li1 O1 C40 -21.6(4)
C40 O1 C37 C38 11.4(4)
Li1 O1 C37 C38 -166.9(3)
O1 C37 C38 C39 -25.0(5)
C37 C38 C39 C40 29.3(6)
C38 C39 C40 O1 -23.1(6)
C37 O1 C40 C39 7.2(5)
Li1 O1 C40 C39 -174.4(4)
O1 Li1 O2 C41 -16.5(4)
O3 Li1 O2 C41 -137.3(3)
Cl2 Li1 O2 C41 103.3(3)
O1 Li1 O2 C44 165.0(4)
O3 Li1 O2 C44 44.2(5)
Cl2 Li1 O2 C44 -75.2(5)
C44 O2 C41 C42 14.3(7)
Li1 O2 C41 C42 -164.5(5)
C44 O2 C41 C42A -25.8(5)
Li1 O2 C41 C42A 155.5(4)
O2 C41 C42 C43 -2.3(10)
C42A C41 C42 C43 70.4(9)
C41 C42 C43 C44 -10.1(12)
C41 O2 C44 C43A 37.7(9)
Li1 O2 C44 C43A -143.6(7)
C41 O2 C44 C43 -18.8(8)
Li1 O2 C44 C43 159.9(7)
C42 C43 C44 C43A -89.2(11)
C42 C43 C44 O2 18.0(11)
C42 C41 C42A C43A -106.3(10)
O2 C41 C42A C43A 10.5(9)
O2 C44 C43A C42A -28.3(11)
C43 C44 C43A C42A 61.5(9)
C41 C42A C43A C44 10.1(11)
O2 Li1 O3 C45 -39.6(3)
O1 Li1 O3 C45 -154.4(3)
Cl2 Li1 O3 C45 87.2(3)
O2 Li1 O3 C48 173.5(2)
O1 Li1 O3 C48 58.8(3)
Cl2 Li1 O3 C48 -59.7(2)
C48 O3 C45 C46 -16.5(4)
Li1 O3 C45 C46 -166.1(3)
C48 O3 C45 C46A 22.8(9)
Li1 O3 C45 C46A -126.8(9)
O3 C45 C46 C47 30.1(5)
C46A C45 C46 C47 -60.4(8)
C45 C46 C47 C46A 66.2(9)
C45 C46 C47 C48 -32.2(6)
C45 O3 C48 C47 -3.5(4)
Li1 O3 C48 C47 148.4(3)
C46A C47 C48 O3 -20.4(12)
C46 C47 C48 O3 23.1(5)
C46 C47 C46A C45 -61.6(9)
C48 C47 C46A C45 33.3(16)
O3 C45 C46A C47 -34.7(16)
C46 C45 C46A C47 65.0(10)
C104 O100 C101 C102 35.4(12)
O100 C101 C102 C103 -23(3)
C101 C102 C103 C104 1(3)
C101 O100 C104 C103 -34.6(15)
C102 C103 C104 O100 20(3)
